data_7707911
loop_
_publ_author_name
'Weller, Ruth'
'Ruppach, Lutz'
'Shlyaykher, Alena'
'Tambornino, Frank'
'Werncke, C. Gunnar'

_publ_section_title
;
 Homoleptic quasilinear metal(i/ii) silylamides of Cr-Co with phenyl and
 allyl functions - impact of the oxidation state on secondary ligand
 interactions.
;
_journal_issue 31
_journal_name_full 'Dalton transactions (Cambridge, England : 2003)'
_journal_page_first 10947
_journal_page_last 10963
_journal_paper_doi 10.1039/d1dt01543e
_journal_volume 50
_journal_year 2021
_chemical_formula_moiety 'C34 H54 Cr N2 Si2, C18 H36 K O7.5, 0.5(C4 H8 O)'
_chemical_formula_sum 'C54 H94 Cr K N2 O8 Si2'
_chemical_formula_weight 1046.59
_space_group_crystal_system monoclinic
_space_group_IT_number 15
_space_group_name_Hall '-C 2yc'
_space_group_name_H-M_alt 'C 1 2/c 1'
_atom_sites_solution_hydrogens mixed
_atom_sites_solution_primary dual
_audit_creation_date 2021-06-13
_audit_creation_method
;
Olex2 1.3
(compiled 2020.11.12 svn.r5f609507 for OlexSys, GUI svn.r6272)
;
_audit_update_record
;
2021-06-13 deposited with the CCDC.	2021-07-07 downloaded from the CCDC.
;
_cell_angle_alpha 90
_cell_angle_beta 101.405(2)
_cell_angle_gamma 90
_cell_formula_units_Z 8
_cell_length_a 31.9234(17)
_cell_length_b 12.8832(6)
_cell_length_c 33.0790(16)
_cell_measurement_reflns_used 12304
_cell_measurement_temperature 100
_cell_measurement_theta_max 25.739
_cell_measurement_theta_min 1.98
_cell_volume 13335.9(11)
_computing_cell_refinement 'SAINT V8.38A (?, 2016)'
_computing_data_collection 'SAINT V8.38A (?, 2016)'
_computing_data_reduction 'SAINT V8.38A (?, 2016)'
_computing_molecular_graphics 'Olex2 1.3 (Dolomanov et al., 2009)'
_computing_publication_material 'Olex2 1.3 (Dolomanov et al., 2009)'
_computing_structure_refinement 'SHELXL 2016/6 (Sheldrick, 2015)'
_computing_structure_solution 'SHELXT 2014/5 (Sheldrick, 2014)'
_diffrn_ambient_temperature 99.88
_diffrn_detector 'Bruker APEX2 area detector'
_diffrn_detector_area_resol_mean 7.9
_diffrn_detector_type 'CCD area detector'
_diffrn_measured_fraction_theta_full 0.981
_diffrn_measured_fraction_theta_max 0.966
_diffrn_measurement_device 'three-circle diffractometer'
_diffrn_measurement_device_type 'Bruker D8 Quest'
_diffrn_measurement_method '\w and \f scans'
_diffrn_radiation_monochromator 'mirror optics'
_diffrn_radiation_probe x-ray
_diffrn_radiation_type MoK\a
_diffrn_radiation_wavelength 0.71073
_diffrn_reflns_av_R_equivalents 0.0548
_diffrn_reflns_av_unetI/netI 0.0750
_diffrn_reflns_Laue_measured_fraction_full 0.981
_diffrn_reflns_Laue_measured_fraction_max 0.966
_diffrn_reflns_limit_h_max 38
_diffrn_reflns_limit_h_min -33
_diffrn_reflns_limit_k_max 15
_diffrn_reflns_limit_k_min -15
_diffrn_reflns_limit_l_max 39
_diffrn_reflns_limit_l_min -40
_diffrn_reflns_number 47610
_diffrn_reflns_point_group_measured_fraction_full 0.981
_diffrn_reflns_point_group_measured_fraction_max 0.966
_diffrn_reflns_theta_full 25.242
_diffrn_reflns_theta_max 25.739
_diffrn_reflns_theta_min 1.980
_diffrn_source 'microfocus sealed X-ray tube'
_diffrn_source_type 'Incoatec I\ms'
_exptl_absorpt_coefficient_mu 0.314
_exptl_absorpt_correction_T_max 0.7453
_exptl_absorpt_correction_T_min 0.6568
_exptl_absorpt_correction_type multi-scan
_exptl_absorpt_process_details "'SADABS-2016/2 (Bruker,2016/2) was used for absorption correction."
_exptl_crystal_colour 'clear green'
_exptl_crystal_colour_lustre clear
_exptl_crystal_colour_primary green
_exptl_crystal_density_diffrn 1.043
_exptl_crystal_description block
_exptl_crystal_F_000 4536
_exptl_crystal_size_max 0.321
_exptl_crystal_size_mid 0.269
_exptl_crystal_size_min 0.224
_exptl_crystal_size_rad 0.062
_refine_diff_density_max 0.424
_refine_diff_density_min -0.450
_refine_diff_density_rms 0.069
_refine_ls_extinction_method none
_refine_ls_goodness_of_fit_ref 1.030
_refine_ls_hydrogen_treatment mixed
_refine_ls_matrix_type full
_refine_ls_number_parameters 986
_refine_ls_number_reflns 12301
_refine_ls_number_restraints 1260
_refine_ls_restrained_S_all 1.023
_refine_ls_R_factor_all 0.1809
_refine_ls_R_factor_gt 0.1095
_refine_ls_shift/su_max 0.004
_refine_ls_shift/su_mean 0.000
_refine_ls_structure_factor_coef Fsqd
_refine_ls_weighting_details 'w=1/[\s^2^(Fo^2^)+(0.1599P)^2^+39.8359P] where P=(Fo^2^+2Fc^2^)/3'
_refine_ls_weighting_scheme calc
_refine_ls_wR_factor_gt 0.2809
_refine_ls_wR_factor_ref 0.3278
_reflns_Friedel_coverage 0.000
_reflns_number_gt 6650
_reflns_number_total 12301
_reflns_threshold_expression 'I > 2\s(I)'
_cod_data_source_file d1dt01543e2.cif
_cod_data_source_block k18c6_crl4_dimer
_cod_depositor_comments 'Adding full bibliography for 7707896--7707917.cif.'
_cod_database_code 7707911
_shelx_shelxl_version_number 2016/6
_shelx_space_group_comment
;
The symmetry employed for this shelxl refinement is uniquely defined
by the following loop, which should always be used as a source of
symmetry information in preference to the above space-group names.
They are only intended as comments.
;
_shelx_estimated_absorpt_t_max 0.933
_shelx_estimated_absorpt_t_min 0.906
_olex2_refinement_description
;
1. Fixed Uiso
 At 1.2 times of:
  All C(H) groups, All C(H,H) groups
 At 1.5 times of:
  All C(H,H,H) groups
2. Restrained distances
 O8-C12 = O13-C17
 1.42 with sigma of 0.02
 C8-C9 = C10-C11 = C12-C13 = C14-C15 = C16-C17 = C18-C19
 1.49 with sigma of 0.02
 O3-C8 = O3-C19 = O7-C9 = O7-C10 = O8-C11 = O10-C13 = O10-C14 = O12-C16 = O12-
 C15 = O13-C18
 1.43 with sigma of 0.02
 O14-C6 = O17-C1E
 1.42 with sigma of 0.02
 O2-C1 = O2-C1G = O11-C3 = O11-C4 = O14-C5 = O15-C1A = O15-C1B = O16-C1D = O16-
 C1C = O17-C1F
 1.43 with sigma of 0.02
 C1-C3 = C4-C5 = C6-C1A = C1B-C1C = C1D-C1E = C1F-C1G
 1.49 with sigma of 0.02
 C1H-C1I = C1J-C1K
 1.53 with sigma of 0.02
 O1-C1H = O1-C1K
 1.44 with sigma of 0.02
 C1I-C1J
 1.54 with sigma of 0.02
 C1L-C1M = C1N-C1O
 1.53 with sigma of 0.02
 C1M-C1N
 1.54 with sigma of 0.02
 O4-C1L = O4-C1O
 1.44 with sigma of 0.02
 O5-C1P = O5-C1S
 1.44 with sigma of 0.02
 C1P-C1Q = C1R-C1S
 1.53 with sigma of 0.02
 C1Q-C1R
 1.54 with sigma of 0.02
 O6-C1T = O6-C1W
 1.44 with sigma of 0.02
 C1U-C1V
 1.54 with sigma of 0.02
 C1T-C1U = C1V-C1W
 1.53 with sigma of 0.02
 O9-C1X = O9-C2A
 1.44 with sigma of 0.02
 C1Y-C1Z
 1.54 with sigma of 0.02
 C1X-C1Y = C1Z-C2A
 1.53 with sigma of 0.02
 O8-C10 = O8-C13 = O10-C15
 2.38 with sigma of 0.04
 O12-C14
 2.36 with sigma of 0.04
 O3-C9 = O3-C18 = O7-C8 = O7-C11 = O10-C12 = O12-C17 = O13-C19 = O13-C16
 2.37 with sigma of 0.04
 O16-C1B
 2.36 with sigma of 0.04
 O2-C3 = O2-C1F = O11-C1 = O11-C5 = O15-C6 = O16-C1E = O17-C1G = O17-C1D
 2.37 with sigma of 0.04
 O14-C4 = O14-C1A = O15-C1C
 2.38 with sigma of 0.04
 O1-C1I = O1-C1J = C1H-C1J = C1I-C1K
 2.38 with sigma of 0.04
 O4-C1M = O4-C1N = C1L-C1N = C1M-C1O
 2.38 with sigma of 0.04
 O5-C1Q = O5-C1R = C1P-C1R = C1Q-C1S
 2.38 with sigma of 0.04
 O6-C1U = O6-C1V = C1T-C1V = C1U-C1W
 2.38 with sigma of 0.04
 O9-C1Y = O9-C1Z = C1X-C1Z = C1Y-C2A
 2.38 with sigma of 0.04
 O3-C8 \\sim O3-C19 \\sim O7-C9 \\sim O7-C10 \\sim O8-C11 \\sim O8-C12 \\sim
O10-C13 \\sim O10-C14 \\sim O12-
 C15 \\sim O12-C16 \\sim O13-C17 \\sim O13-C18
 with sigma of 0.02
 C9-C10 \\sim C11-C12 \\sim C13-C14 \\sim C15-C16 \\sim C17-C18 \\sim C19-C8
 with sigma of 0.04
 O3-C9 \\sim O7-C11 \\sim O8-C13 \\sim O10-C15 \\sim O12-C17 \\sim O13-C19
\\sim O7-C8 \\sim O8-C10 \\sim O10-
 C12 \\sim O12-C14 \\sim O13-C16 \\sim O3-C18
 with sigma of 0.04
 C8-C9 \\sim C10-C11 \\sim C12-C13 \\sim C14-C15 \\sim C16-C17 \\sim C18-C19
 with sigma of 0.02
 C1-C3 \\sim C4-C5 \\sim C6-C1A \\sim C1B-C1C \\sim C1D-C1E \\sim C1F-C1G
 with sigma of 0.02
 C3-C4 \\sim C5-C6 \\sim C1A-C1B \\sim C1C-C1D \\sim C1E-C1F \\sim C1G-C1
 with sigma of 0.04
 O2-C3 \\sim O11-C5 \\sim O14-C1A \\sim O15-C1C \\sim O16-C1E \\sim O17-C1G
\\sim O11-C1 \\sim O14-C4 ~
 O15-C6 \\sim O16-C1B \\sim O17-C1D \\sim O2-C1F
 with sigma of 0.04
 O2-C1 \\sim O2-C1G \\sim O11-C3 \\sim O11-C4 \\sim O14-C5 \\sim O14-C6 \\sim
O15-C1A \\sim O15-C1B \\sim O16-
 C1C \\sim O16-C1D \\sim O17-C1E \\sim O17-C1F
 with sigma of 0.02
 C1H-C1I \\sim C1I-C1J \\sim C1J-C1K
 with sigma of 0.02
 O1-C1H \\sim O1-C1K
 with sigma of 0.02
 C1I-C1K \\sim C1H-C1J
 with sigma of 0.04
 O1-C1I \\sim O1-C1J
 with sigma of 0.04
 C1L-C1M \\sim C1M-C1N \\sim C1N-C1O
 with sigma of 0.02
 O4-C1L \\sim O4-C1O
 with sigma of 0.02
 O4-C1M \\sim O4-C1N
 with sigma of 0.04
 C1M-C1O \\sim C1L-C1N
 with sigma of 0.04
 O5-C1Q \\sim O5-C1R
 with sigma of 0.04
 C1Q-C1S \\sim C1P-C1R
 with sigma of 0.04
 O5-C1P \\sim O5-C1S
 with sigma of 0.02
 C1P-C1Q \\sim C1Q-C1R \\sim C1R-C1S
 with sigma of 0.02
 C1T-C1U \\sim C1U-C1V \\sim C1V-C1W
 with sigma of 0.02
 C1U-C1W \\sim C1T-C1V
 with sigma of 0.04
 O6-C1T \\sim O6-C1W
 with sigma of 0.02
 O6-C1U \\sim O6-C1V
 with sigma of 0.04
 C1Y-C2A \\sim C1X-C1Z
 with sigma of 0.04
 O9-C1Y \\sim O9-C1Z
 with sigma of 0.04
 O9-C1X \\sim O9-C2A
 with sigma of 0.02
 C1X-C1Y \\sim C1Y-C1Z \\sim C1Z-C2A
 with sigma of 0.02
3. Uiso/Uaniso restraints and constraints
O3 \\sim O7 \\sim O8 \\sim O10 \\sim O12 \\sim O13 \\sim C8 \\sim C9 \\sim C10
\\sim C11 \\sim C12 \\sim C13 \\sim C14 \\sim C15 \\sim C16 \\sim C17 \\sim C18
\\sim C19: within 2A with sigma of 0.04 and sigma for terminal atoms of 0.08
within 2A
O2 \\sim O11 \\sim O14 \\sim O15 \\sim O16 \\sim O17 \\sim C1 \\sim C3 \\sim C4
\\sim C5 \\sim C6 \\sim C1A \\sim C1B \\sim C1C \\sim C1D \\sim C1E \\sim C1F
\\sim C1G: within 2A with sigma of 0.04 and sigma for terminal atoms of 0.08
within 2A
O1 \\sim C1H \\sim C1I \\sim C1J \\sim C1K: within 2A with sigma of 0.04 and
sigma for terminal atoms of 0.08 within 2A
O4 \\sim C1L \\sim C1M \\sim C1N \\sim C1O: within 2A with sigma of 0.04 and
sigma for terminal atoms of 0.08 within 2A
O5 \\sim C1P \\sim C1Q \\sim C1R \\sim C1S: within 2A with sigma of 0.04 and
sigma for terminal atoms of 0.08 within 2A
O6 \\sim C1T \\sim C1U \\sim C1V \\sim C1W: within 2A with sigma of 0.04 and
sigma for terminal atoms of 0.08 within 2A
O9 \\sim C1X \\sim C1Y \\sim C1Z \\sim C2A: within 2A with sigma of 0.04 and
sigma for terminal atoms of 0.08 within 2A
C1BA \\sim C9AA \\sim C00M: within 2A with sigma of 0.001 and sigma for
terminal atoms of 0.002 within 2A
C6AA \\sim C00X: within 2A with sigma of 0.01 and sigma for terminal atoms of
0.02 within 2A
Uanis(C1BA) \\sim Ueq, Uanis(C9AA) \\sim Ueq, Uanis(C00M) \\sim Ueq: with sigma
of 0.001 and sigma for terminal atoms of 0.002
Uanis(C6AA) \\sim Ueq, Uanis(C00X) \\sim Ueq: with sigma of 0.01 and sigma for
terminal atoms of 0.02
Uanis(C00Z) = Uanis(C8AA) = Uanis(C0BA)
Uanis(C26) = Uanis(C23) = Uanis(C24) = Uanis(C27) = Uanis(C25) = Uanis(C21)
Uanis(C7AA) = Uanis(C3AA) = Uanis(C2AA)
4. Rigid body (RIGU) restrains
 O3, O7, O8, O10, O12, O13, C8, C9, C10, C11, C12, C13, C14, C15, C16, C17,
 C18, C19
 with sigma for 1-2 distances of 0.004 and sigma for 1-3 distances of 0.004
 O2, O11, O14, O15, O16, O17, C1, C3, C4, C5, C6, C1A, C1B, C1C, C1D, C1E, C1F,
  C1G
 with sigma for 1-2 distances of 0.004 and sigma for 1-3 distances of 0.004
 O1, C1H, C1I, C1J, C1K
 with sigma for 1-2 distances of 0.004 and sigma for 1-3 distances of 0.004
 O4, C1L, C1M, C1N, C1O
 with sigma for 1-2 distances of 0.004 and sigma for 1-3 distances of 0.004
 O5, C1P, C1Q, C1R, C1S
 with sigma for 1-2 distances of 0.004 and sigma for 1-3 distances of 0.004
 O6, C1T, C1U, C1V, C1W
 with sigma for 1-2 distances of 0.004 and sigma for 1-3 distances of 0.004
 O9, C1X, C1Y, C1Z, C2A
 with sigma for 1-2 distances of 0.004 and sigma for 1-3 distances of 0.004
 C24, C23, C21, C25, C27, C26
 with sigma for 1-2 distances of 0.004 and sigma for 1-3 distances of 0.004
 C1BA, C9AA, C00M
 with sigma for 1-2 distances of 0.001 and sigma for 1-3 distances of 0.001
 C6AA, C00X
 with sigma for 1-2 distances of 0.01 and sigma for 1-3 distances of 0.01
5. Others
 Fixed Sof: H00C(0.5) H00b(0.5) H00K(0.75) C00L(0.75) C00M(0.25) H00e(0.25)
 H00h(0.25) H00l(0.25) C00U(0.75) H00s(0.75) H00t(0.75) C00Y(0.75) H00z(0.75)
 H(0.75) Ha(0.75) C00Z(0.75) H00(0.75) Hb(0.75) Hc(0.75) C019(0.75) H01d(0.75)
 H01e(0.75) H01f(0.75) C4AA(0.5) H4AA(0.5) C2(0.5) H2a(0.5) H2b(0.5) H2c(0.5)
 C5AA(0.5) H5Aa(0.5) H5Ab(0.5) H5Ac(0.5) O3(0.5) O7(0.5) O8(0.5) O10(0.5)
 O12(0.5) O13(0.5) C8(0.5) H8a(0.5) H8b(0.5) C9(0.5) H9a(0.5) H9b(0.5) C10(0.5)
 H10a(0.5) H10b(0.5) C11(0.5) H11a(0.5) H11b(0.5) C12(0.5) H12a(0.5) H12b(0.5)
 C13(0.5) H13a(0.5) H13b(0.5) C14(0.5) H14a(0.5) H14b(0.5) C15(0.5) H15a(0.5)
 H15b(0.5) C16(0.5) H16a(0.5) H16b(0.5) C17(0.5) H17a(0.5) H17b(0.5) C18(0.5)
 H18a(0.5) H18b(0.5) C19(0.5) H19a(0.5) H19b(0.5) O2(0.5) O11(0.5) O14(0.5)
 O15(0.5) O16(0.5) O17(0.5) C1(0.5) H1a(0.5) H1b(0.5) C3(0.5) H3a(0.5) H3b(0.5)
 C4(0.5) H4a(0.5) H4b(0.5) C5(0.5) H5a(0.5) H5b(0.5) C6(0.5) H6a(0.5) H6b(0.5)
 C1A(0.5) H1Aa(0.5) H1Ab(0.5) C1B(0.5) H1Ba(0.5) H1Bb(0.5) C1C(0.5) H1Ca(0.5)
 H1Cb(0.5) C1D(0.5) H1Da(0.5) H1Db(0.5) C1E(0.5) H1Ea(0.5) H1Eb(0.5) C1F(0.5)
 H1Fa(0.5) H1Fb(0.5) C1G(0.5) H1Ga(0.5) H1Gb(0.5) O1(0.5) C1H(0.5) H1Ha(0.5)
 H1Hb(0.5) C1I(0.5) H1Ia(0.5) H1Ib(0.5) C1J(0.5) H1Ja(0.5) H1Jb(0.5) C1K(0.5)
 H1Ka(0.5) H1Kb(0.5) O4(0.25) C1L(0.25) H1La(0.25) H1Lb(0.25) C1M(0.25)
 H1Ma(0.25) H1Mb(0.25) C1N(0.25) H1Na(0.25) H1Nb(0.25) C1O(0.25) H1Oa(0.25)
 H1Ob(0.25) O5(0.25) C1P(0.25) H1Pa(0.25) H1Pb(0.25) C1Q(0.25) H1Qa(0.25)
 H1Qb(0.25) C1R(0.25) H1Ra(0.25) H1Rb(0.25) C1S(0.25) H1Sa(0.25) H1Sb(0.25)
 O6(0.5) C1T(0.5) H1Ta(0.5) H1Tb(0.5) C1U(0.5) H1Ua(0.5) H1Ub(0.5) C1V(0.5)
 H1Va(0.5) H1Vb(0.5) C1W(0.5) H1Wa(0.5) H1Wb(0.5) C21(0.5) H21a(0.5) H21b(0.5)
 C23(0.5) H23a(0.5) H23b(0.5) C26(0.5) H26a(0.5) H26b(0.5) C25(0.5) H25a(0.5)
 H25b(0.5) C27(0.5) H27(0.5) C24(0.5) H24(0.5) O9(0.5) C1X(0.5) H1Xa(0.5)
 H1Xb(0.5) C1Y(0.5) H1Ya(0.5) H1Yb(0.5) C1Z(0.5) H1Za(0.5) H1Zb(0.5) C2A(0.5)
 H2Aa(0.5) H2Ab(0.5) C3AA(0.5) H3AA(0.5) C2AA(0.5) H2Ac(0.5) H2Ad(0.5)
 H2Ae(0.5) C7AA(0.5) H7Aa(0.5) H7Ab(0.5) H7Ac(0.5) C8AA(0.25) H8Aa(0.25)
 H8Ab(0.25) H8Ac(0.25) C0BA(0.25) H0Ba(0.25) H0Bb(0.25) H0Bc(0.25) C9AA(0.25)
 H9AA(0.25) C1BA(0.25) H1Bc(0.25) H1Bd(0.25) H1Be(0.25) C2BA(0.75) H2Ba(0.75)
 H2Bb(0.75) H2Bc(0.75) C7(0.25) H7a(0.25) H7b(0.25)
6.a Ternary CH refined with riding coordinates:
 C00A(H00A), C00K(H00b), C00K(H00K), C4AA(H4AA), C3AA(H3AA), C9AA(H9AA)
6.b Secondary CH2 refined with riding coordinates:
 C00U(H00s,H00t), C00V(H00u,H00v), C8(H8a,H8b), C9(H9a,H9b), C10(H10a,H10b),
 C11(H11a,H11b), C12(H12a,H12b), C13(H13a,H13b), C14(H14a,H14b), C15(H15a,H15b),
  C16(H16a,H16b), C17(H17a,H17b), C18(H18a,H18b), C19(H19a,H19b), C1(H1a,H1b),
 C3(H3a,H3b), C4(H4a,H4b), C5(H5a,H5b), C6(H6a,H6b), C1A(H1Aa,H1Ab), C1B(H1Ba,
 H1Bb), C1C(H1Ca,H1Cb), C1D(H1Da,H1Db), C1E(H1Ea,H1Eb), C1F(H1Fa,H1Fb),
 C1G(H1Ga,H1Gb), C1H(H1Ha,H1Hb), C1I(H1Ia,H1Ib), C1J(H1Ja,H1Jb), C1K(H1Ka,H1Kb),
  C1L(H1La,H1Lb), C1M(H1Ma,H1Mb), C1N(H1Na,H1Nb), C1O(H1Oa,H1Ob), C1P(H1Pa,
 H1Pb), C1Q(H1Qa,H1Qb), C1R(H1Ra,H1Rb), C1S(H1Sa,H1Sb), C1T(H1Ta,H1Tb),
 C1U(H1Ua,H1Ub), C1V(H1Va,H1Vb), C1W(H1Wa,H1Wb), C23(H23a,H23b), C26(H26a,H26b),
  C1X(H1Xa,H1Xb), C1Y(H1Ya,H1Yb), C1Z(H1Za,H1Zb), C2A(H2Aa,H2Ab), C7(H7a,H7b)
6.c Aromatic/amide H refined with riding coordinates:
 C00C(H00C), C00D(H00D), C00F(H00F), C00G(H00G), C00J(H00J), C27(H27), C24(H24)
6.d X=CH2 refined with riding coordinates:
 C21(H21a,H21b), C25(H25a,H25b)
6.e Idealised Me refined as rotating group:
 C00M(H00e,H00h,H00l), C00Q(H00m,H00n,H00o), C00R(H00p,H00q,H00r), C00X(H00w,
 H00x,H00y), C00Y(H00z,H,Ha), C00Z(H00,Hb,Hc), C010(H01a,H01b,H01c), C019(H01d,
 H01e,H01f), C01A(H01g,H01h,H01i), C2(H2a,H2b,H2c), C5AA(H5Aa,H5Ab,H5Ac),
 C6AA(H6Aa,H6Ab,H6Ac), C2AA(H2Ac,H2Ad,H2Ae), C7AA(H7Aa,H7Ab,H7Ac), C8AA(H8Aa,
 H8Ab,H8Ac), C0BA(H0Ba,H0Bb,H0Bc), C1BA(H1Bc,H1Bd,H1Be), C2BA(H2Ba,H2Bb,H2Bc)
;
_olex2_submission_special_instructions 'No special instructions were received'

loop_
_space_group_symop_operation_xyz
'x, y, z'
'-x, y, -z+1/2'
'x+1/2, y+1/2, z'
'-x+1/2, y+1/2, -z+1/2'
'-x, -y, -z'
'x, -y, z-1/2'
'-x+1/2, -y+1/2, -z'
'x+1/2, -y+1/2, z-1/2'

loop_
_atom_site_label
_atom_site_type_symbol
_atom_site_fract_x
_atom_site_fract_y
_atom_site_fract_z
_atom_site_U_iso_or_equiv
_atom_site_adp_type
_atom_site_occupancy
_atom_site_site_symmetry_order
_atom_site_calc_flag
_atom_site_refinement_flags_posn
_atom_site_refinement_flags_adp
_atom_site_refinement_flags_occupancy
_atom_site_disorder_assembly
_atom_site_disorder_group
Cr01 Cr 0.33777(3) 0.35515(7) 0.58608(2) 0.0599(3) Uani 1 1 d . . . . .
Si03 Si 0.30707(6) 0.48418(15) 0.50422(7) 0.0864(7) Uani 1 1 d . . . . .
Si04 Si 0.30704(7) 0.3399(2) 0.67045(6) 0.0984(7) Uani 1 1 d . . . . .
N005 N 0.34668(13) 0.4663(3) 0.54602(14) 0.0576(11) Uani 1 1 d . . . . .
N006 N 0.34719(14) 0.3095(4) 0.64574(12) 0.0606(12) Uani 1 1 d . . . . .
C007 C 0.38185(19) 0.1396(5) 0.66008(14) 0.0622(15) Uani 1 1 d . . . . .
C008 C 0.38252(17) 0.2470(5) 0.66347(13) 0.0570(14) Uani 1 1 d . . . . .
C009 C 0.38687(18) 0.5124(4) 0.55360(18) 0.0612(15) Uani 1 1 d . . . . .
C00A C 0.3435(2) 0.0831(5) 0.63457(17) 0.0764(18) Uani 1 1 d . . . . .
H00A H 0.319971 0.134754 0.626063 0.092 Uiso 1 1 calc R U . . .
C00B C 0.42157(19) 0.4649(4) 0.5403(2) 0.0737(18) Uani 1 1 d . . . . .
C00C C 0.4552(2) 0.1307(7) 0.69859(19) 0.086(2) Uani 1 1 d . . . . .
H00C H 0.479465 0.091275 0.710991 0.104 Uiso 0.5 1 calc R U P . .
C00D C 0.4689(2) 0.6025(5) 0.5703(2) 0.087(2) Uani 1 1 d . . . . .
H00D H 0.496630 0.632744 0.575748 0.104 Uiso 1 1 calc R U . . .
C00E C 0.42104(19) 0.2954(5) 0.68353(16) 0.0686(17) Uani 1 1 d . . . . .
C00F C 0.4179(2) 0.0824(6) 0.67809(18) 0.0788(19) Uani 1 1 d . . . . .
H00F H 0.416932 0.008823 0.676343 0.095 Uiso 1 1 calc R U . . .
C00G C 0.4362(2) 0.6497(5) 0.5835(2) 0.082(2) Uani 1 1 d . . . . .
H00G H 0.441272 0.713449 0.598061 0.098 Uiso 1 1 calc R U . . .
C00H C 0.3951(2) 0.6072(5) 0.5762(2) 0.0735(17) Uani 1 1 d . . . . .
C00I C 0.4556(2) 0.2367(8) 0.70023(19) 0.082(2) Uani 1 1 d . . . . .
C00J C 0.4618(2) 0.5097(5) 0.5487(2) 0.084(2) Uani 1 1 d . . . . .
H00J H 0.484776 0.476481 0.539608 0.101 Uiso 1 1 calc R U . . .
C00K C 0.3600(3) 0.6619(5) 0.5922(3) 0.098(2) Uani 1 1 d . . . . .
H00B H 0.332121 0.627108 0.581219 0.118 Uiso 0.5 1 calc R U P A 4
H00K H 0.335197 0.613190 0.588426 0.118 Uiso 0.75 1 calc R U P B 3
C00L C 0.4224(3) 0.4197(8) 0.6870(3) 0.076(3) Uani 0.75 1 d . . P C 3
C00M C 0.4650(11) 0.400(3) 0.6418(10) 0.097(5) Uani 0.25 1 d . U P C 4
H00E H 0.448174 0.378980 0.615080 0.145 Uiso 0.25 1 calc R U P C 4
H00H H 0.490679 0.357080 0.648705 0.145 Uiso 0.25 1 calc R U P C 4
H00L H 0.473361 0.473275 0.640481 0.145 Uiso 0.25 1 calc R U P C 4
C00N C 0.2641(3) 0.2958(6) 0.51130(18) 0.110(3) Uani 1 1 d . . . . .
C00Q C 0.3267(3) -0.0038(6) 0.6584(2) 0.105(3) Uani 1 1 d . . . . .
H00M H 0.349517 -0.054560 0.667470 0.157 Uiso 1 1 calc R U . . .
H00N H 0.302507 -0.037967 0.640581 0.157 Uiso 1 1 calc R U . . .
H00O H 0.317447 0.025396 0.682570 0.157 Uiso 1 1 calc R U . . .
C00R C 0.3563(3) 0.0396(6) 0.5952(2) 0.113(3) Uani 1 1 d . . . . .
H00P H 0.366275 0.096451 0.579865 0.170 Uiso 1 1 calc R U . . .
H00Q H 0.331523 0.006127 0.577948 0.170 Uiso 1 1 calc R U . . .
H00R H 0.379277 -0.011382 0.602973 0.170 Uiso 1 1 calc R U . . .
C00U C 0.2836(2) 0.3547(8) 0.4830(2) 0.076(2) Uani 0.75 1 d . . P D 3
H00S H 0.261983 0.367850 0.457683 0.092 Uiso 0.75 1 calc R U P D 3
H00T H 0.306682 0.312488 0.475171 0.092 Uiso 0.75 1 calc R U P D 3
C00V C 0.3002(4) 0.2539(7) 0.5471(2) 0.160(5) Uani 1 1 d . . . . .
H00U H 0.319424 0.210137 0.534232 0.192 Uiso 1 1 calc R U . . .
H00V H 0.286270 0.207383 0.564320 0.192 Uiso 1 1 calc R U . . .
C00X C 0.2755(3) 0.4464(8) 0.6422(3) 0.136(3) Uani 1 1 d . U . . .
H00W H 0.293830 0.507427 0.642154 0.205 Uiso 1 1 calc R U . . .
H00X H 0.251761 0.463728 0.655736 0.205 Uiso 1 1 calc R U . . .
H00Y H 0.264276 0.424569 0.613765 0.205 Uiso 1 1 calc R U . . .
C00Y C 0.3704(5) 0.6898(8) 0.6370(4) 0.105(4) Uani 0.75 1 d . . P E 3
H00Z H 0.381310 0.628443 0.653219 0.158 Uiso 0.75 1 calc R U P E 3
H H 0.344474 0.714599 0.645633 0.158 Uiso 0.75 1 calc R U P E 3
HA H 0.392089 0.744595 0.641487 0.158 Uiso 0.75 1 calc R U P E 3
C00Z C 0.3447(5) 0.7621(11) 0.5642(4) 0.112(4) Uani 0.75 1 d . . P E 3
H00 H 0.367894 0.813183 0.567776 0.168 Uiso 0.75 1 calc R U P E 3
HB H 0.319693 0.792858 0.572674 0.168 Uiso 0.75 1 calc R U P E 3
HC H 0.337166 0.741388 0.535197 0.168 Uiso 0.75 1 calc R U P E 3
C010 C 0.2649(3) 0.5769(8) 0.5114(4) 0.169(5) Uani 1 1 d . . . . .
H01A H 0.254490 0.558957 0.536490 0.254 Uiso 1 1 calc R U . . .
H01B H 0.241174 0.573466 0.487582 0.254 Uiso 1 1 calc R U . . .
H01C H 0.276643 0.647403 0.513983 0.254 Uiso 1 1 calc R U . . .
C019 C 0.4327(4) 0.4558(8) 0.7324(3) 0.104(4) Uani 0.75 1 d . . P C 3
H01D H 0.408576 0.439495 0.745575 0.156 Uiso 0.75 1 calc R U P C 3
H01E H 0.437702 0.530929 0.733435 0.156 Uiso 0.75 1 calc R U P C 3
H01F H 0.458356 0.420012 0.747000 0.156 Uiso 0.75 1 calc R U P C 3
C01A C 0.3291(4) 0.5314(13) 0.4588(3) 0.205(7) Uani 1 1 d . . . . .
H01G H 0.342606 0.599226 0.465285 0.308 Uiso 1 1 calc R U . . .
H01H H 0.305768 0.537723 0.434754 0.308 Uiso 1 1 calc R U . . .
H01I H 0.350278 0.481725 0.452834 0.308 Uiso 1 1 calc R U . . .
C4AA C 0.4169(8) 0.359(3) 0.5247(7) 0.076(6) Uani 0.5 1 d . . P F 3
H4AA H 0.385876 0.344486 0.514425 0.091 Uiso 0.5 1 calc R U P F 3
C2 C 0.4344(6) 0.2805(13) 0.5584(6) 0.074(5) Uani 0.5 1 d . . P F 3
H2A H 0.465423 0.288517 0.566573 0.111 Uiso 0.5 1 calc R U P F 3
H2B H 0.427671 0.209982 0.547990 0.111 Uiso 0.5 1 calc R U P F 3
H2C H 0.421215 0.292479 0.582407 0.111 Uiso 0.5 1 calc R U P F 3
C5AA C 0.4419(9) 0.3396(15) 0.4878(9) 0.108(8) Uani 0.5 1 d . . P F 3
H5AA H 0.425973 0.371498 0.462515 0.162 Uiso 0.5 1 calc R U P F 3
H5AB H 0.444578 0.264846 0.483541 0.162 Uiso 0.5 1 calc R U P F 3
H5AC H 0.470434 0.370741 0.494903 0.162 Uiso 0.5 1 calc R U P F 3
C6AA C 0.2706(5) 0.2299(10) 0.6756(5) 0.220(6) Uani 1 1 d . U . . .
H6AA H 0.255446 0.208484 0.648122 0.330 Uiso 1 1 calc R U . . .
H6AB H 0.249909 0.251835 0.692099 0.330 Uiso 1 1 calc R U . . .
H6AC H 0.287374 0.171369 0.689134 0.330 Uiso 1 1 calc R U . . .
K1 K 0.60991(5) 0.08678(18) 0.61310(4) 0.1049(7) Uani 1 1 d . . . . .
O3 O 0.6077(4) 0.1481(10) 0.6952(3) 0.108(3) Uani 0.5 1 d D U P G 2
O7 O 0.6307(5) -0.0526(12) 0.6830(5) 0.144(5) Uani 0.5 1 d D U P G 2
O8 O 0.6561(5) -0.0994(12) 0.6121(4) 0.136(5) Uani 0.5 1 d D U P G 2
O10 O 0.6230(4) 0.0131(14) 0.5393(4) 0.155(6) Uani 0.5 1 d D U P G 2
O12 O 0.5995(4) 0.2252(14) 0.5506(4) 0.157(5) Uani 0.5 1 d D U P G 2
O13 O 0.5731(6) 0.2765(13) 0.6258(6) 0.166(7) Uani 0.5 1 d D U P G 2
C8 C 0.6005(7) 0.0653(14) 0.7216(6) 0.146(7) Uani 0.5 1 d D U P G 2
H8A H 0.573114 0.029899 0.710503 0.175 Uiso 0.5 1 calc R U P G 2
H8B H 0.599764 0.091540 0.749595 0.175 Uiso 0.5 1 calc R U P G 2
C9 C 0.6366(7) -0.0060(17) 0.7228(5) 0.174(8) Uani 0.5 1 d D U P G 2
H9A H 0.663964 0.032441 0.728929 0.209 Uiso 0.5 1 calc R U P G 2
H9B H 0.636821 -0.059556 0.744277 0.209 Uiso 0.5 1 calc R U P G 2
C10 C 0.6662(7) -0.121(2) 0.6829(6) 0.175(8) Uani 0.5 1 d D U P G 2
H10A H 0.669784 -0.170371 0.706246 0.210 Uiso 0.5 1 calc R U P G 2
H10B H 0.693089 -0.081386 0.684400 0.210 Uiso 0.5 1 calc R U P G 2
C11 C 0.6539(10) -0.1753(14) 0.6428(6) 0.170(8) Uani 0.5 1 d D U P G 2
H11A H 0.673714 -0.233335 0.641002 0.204 Uiso 0.5 1 calc R U P G 2
H11B H 0.624498 -0.203284 0.639470 0.204 Uiso 0.5 1 calc R U P G 2
C12 C 0.6477(11) -0.1420(16) 0.5719(5) 0.179(9) Uani 0.5 1 d D U P G 2
H12A H 0.617517 -0.164861 0.564611 0.215 Uiso 0.5 1 calc R U P G 2
H12B H 0.666213 -0.203148 0.570756 0.215 Uiso 0.5 1 calc R U P G 2
C13 C 0.6561(7) -0.0620(16) 0.5424(5) 0.158(7) Uani 0.5 1 d D U P G 2
H13A H 0.684289 -0.029165 0.552473 0.189 Uiso 0.5 1 calc R U P G 2
H13B H 0.656086 -0.093511 0.515124 0.189 Uiso 0.5 1 calc R U P G 2
C14 C 0.6265(6) 0.0925(16) 0.5112(5) 0.176(7) Uani 0.5 1 d D U P G 2
H14A H 0.622393 0.062613 0.483080 0.211 Uiso 0.5 1 calc R U P G 2
H14B H 0.655648 0.122181 0.517914 0.211 Uiso 0.5 1 calc R U P G 2
C15 C 0.5950(7) 0.1764(18) 0.5115(5) 0.189(8) Uani 0.5 1 d D U P G 2
H15A H 0.598468 0.229064 0.490587 0.227 Uiso 0.5 1 calc R U P G 2
H15B H 0.565827 0.147209 0.503596 0.227 Uiso 0.5 1 calc R U P G 2
C16 C 0.5706(7) 0.3052(15) 0.5541(6) 0.182(9) Uani 0.5 1 d D U P G 2
H16A H 0.541195 0.277018 0.547084 0.218 Uiso 0.5 1 calc R U P G 2
H16B H 0.573182 0.359686 0.533684 0.218 Uiso 0.5 1 calc R U P G 2
C17 C 0.5768(9) 0.3531(14) 0.5953(6) 0.193(9) Uani 0.5 1 d D U P G 2
H17A H 0.605412 0.385726 0.601981 0.232 Uiso 0.5 1 calc R U P G 2
H17B H 0.555105 0.408009 0.595311 0.232 Uiso 0.5 1 calc R U P G 2
C18 C 0.5833(8) 0.3116(14) 0.6671(6) 0.168(7) Uani 0.5 1 d D U P G 2
H18A H 0.564893 0.371451 0.670646 0.201 Uiso 0.5 1 calc R U P G 2
H18B H 0.613404 0.334722 0.673647 0.201 Uiso 0.5 1 calc R U P G 2
C19 C 0.5767(8) 0.2275(16) 0.6952(7) 0.149(7) Uani 0.5 1 d D U P G 2
H19A H 0.579161 0.255358 0.723487 0.179 Uiso 0.5 1 calc R U P G 2
H19B H 0.547654 0.198189 0.686402 0.179 Uiso 0.5 1 calc R U P G 2
O2 O 0.5895(4) 0.2112(13) 0.6682(4) 0.138(5) Uani 0.5 1 d D U P G 1
O11 O 0.6191(4) 0.0162(14) 0.6930(3) 0.156(6) Uani 0.5 1 d D U P G 1
O14 O 0.6544(8) -0.1036(17) 0.6387(4) 0.204(9) Uani 0.5 1 d D U P G 1
O15 O 0.6270(4) -0.0664(12) 0.5553(4) 0.128(5) Uani 0.5 1 d D U P G 1
O16 O 0.5960(4) 0.1239(9) 0.5282(3) 0.099(3) Uani 0.5 1 d D U P G 1
O17 O 0.5580(4) 0.2506(11) 0.5818(4) 0.134(4) Uani 0.5 1 d D U P G 1
C1 C 0.5854(7) 0.1727(17) 0.7076(4) 0.151(7) Uani 0.5 1 d D U P G 1
H1A H 0.557320 0.138478 0.705629 0.181 Uiso 0.5 1 calc R U P G 1
H1B H 0.587247 0.230786 0.727465 0.181 Uiso 0.5 1 calc R U P G 1
C3 C 0.6202(6) 0.0971(16) 0.7220(5) 0.164(7) Uani 0.5 1 d D U P G 1
H3A H 0.648183 0.132984 0.725979 0.197 Uiso 0.5 1 calc R U P G 1
H3B H 0.616995 0.067770 0.748883 0.197 Uiso 0.5 1 calc R U P G 1
C4 C 0.6560(8) -0.048(2) 0.7048(6) 0.215(11) Uani 0.5 1 d D U P G 1
H4A H 0.659849 -0.067834 0.734223 0.258 Uiso 0.5 1 calc R U P G 1
H4B H 0.682034 -0.011181 0.700477 0.258 Uiso 0.5 1 calc R U P G 1
C5 C 0.6475(11) -0.1419(17) 0.6774(6) 0.238(11) Uani 0.5 1 d D U P G 1
H5A H 0.667528 -0.198977 0.687783 0.286 Uiso 0.5 1 calc R U P G 1
H5B H 0.617796 -0.166871 0.675270 0.286 Uiso 0.5 1 calc R U P G 1
C6 C 0.6487(10) -0.1825(16) 0.6081(6) 0.202(9) Uani 0.5 1 d D U P G 1
H6A H 0.618490 -0.205579 0.601796 0.243 Uiso 0.5 1 calc R U P G 1
H6B H 0.666986 -0.243057 0.617800 0.243 Uiso 0.5 1 calc R U P G 1
C1A C 0.6609(7) -0.136(2) 0.5707(6) 0.156(8) Uani 0.5 1 d D U P G 1
H1AA H 0.688458 -0.098724 0.578083 0.188 Uiso 0.5 1 calc R U P G 1
H1AB H 0.663360 -0.190337 0.550137 0.188 Uiso 0.5 1 calc R U P G 1
C1B C 0.6306(6) -0.0260(14) 0.5159(4) 0.138(6) Uani 0.5 1 d D U P G 1
H1BA H 0.632519 -0.083202 0.496396 0.166 Uiso 0.5 1 calc R U P G 1
H1BB H 0.656364 0.018062 0.518329 0.166 Uiso 0.5 1 calc R U P G 1
C1C C 0.5911(6) 0.0365(12) 0.5016(4) 0.137(5) Uani 0.5 1 d D U P G 1
H1CA H 0.588937 0.058285 0.472507 0.164 Uiso 0.5 1 calc R U P G 1
H1CB H 0.565310 -0.003660 0.503921 0.164 Uiso 0.5 1 calc R U P G 1
C1D C 0.5637(7) 0.2004(15) 0.5154(5) 0.155(6) Uani 0.5 1 d D U P G 1
H1DA H 0.535046 0.170371 0.514794 0.186 Uiso 0.5 1 calc R U P G 1
H1DB H 0.564921 0.225834 0.487399 0.186 Uiso 0.5 1 calc R U P G 1
C1E C 0.5720(8) 0.2870(13) 0.5456(6) 0.155(8) Uani 0.5 1 d D U P G 1
H1EA H 0.602767 0.304314 0.552137 0.186 Uiso 0.5 1 calc R U P G 1
H1EB H 0.555743 0.349668 0.534481 0.186 Uiso 0.5 1 calc R U P G 1
C1F C 0.5661(10) 0.3293(14) 0.6129(5) 0.163(8) Uani 0.5 1 d D U P G 1
H1FA H 0.547404 0.389997 0.604415 0.196 Uiso 0.5 1 calc R U P G 1
H1FB H 0.596237 0.352504 0.616852 0.196 Uiso 0.5 1 calc R U P G 1
C1G C 0.5575(6) 0.2851(14) 0.6517(5) 0.143(6) Uani 0.5 1 d D U P G 1
H1GA H 0.557078 0.341373 0.672025 0.171 Uiso 0.5 1 calc R U P G 1
H1GB H 0.529097 0.251103 0.646378 0.171 Uiso 0.5 1 calc R U P G 1
O1 O 0.6811(7) 0.1860(19) 0.6307(8) 0.168(10) Uani 0.5 1 d D U P G 1
C1H C 0.7062(10) 0.216(3) 0.6694(9) 0.186(12) Uani 0.5 1 d D U P G 1
H1HA H 0.723873 0.157666 0.682778 0.223 Uiso 0.5 1 calc R U P G 1
H1HB H 0.688154 0.242360 0.688292 0.223 Uiso 0.5 1 calc R U P G 1
C1I C 0.7341(11) 0.302(3) 0.6569(10) 0.210(13) Uani 0.5 1 d D U P G 1
H1IA H 0.717765 0.367680 0.650177 0.252 Uiso 0.5 1 calc R U P G 1
H1IB H 0.759613 0.316003 0.678571 0.252 Uiso 0.5 1 calc R U P G 1
C1J C 0.7459(9) 0.254(3) 0.6187(11) 0.181(13) Uani 0.5 1 d D U P G 1
H1JA H 0.750904 0.307761 0.598893 0.217 Uiso 0.5 1 calc R U P G 1
H1JB H 0.771894 0.210438 0.626185 0.217 Uiso 0.5 1 calc R U P G 1
C1K C 0.7076(8) 0.188(3) 0.6007(9) 0.152(10) Uani 0.5 1 d D U P G 1
H1KA H 0.692053 0.218856 0.574584 0.183 Uiso 0.5 1 calc R U P G 1
H1KB H 0.716685 0.117055 0.595057 0.183 Uiso 0.5 1 calc R U P G 1
O4 O 0.6703(7) 0.2254(19) 0.6113(5) 0.078(6) Uani 0.25 1 d D U P G 4
C1L C 0.6906(7) 0.276(3) 0.6482(7) 0.079(7) Uani 0.25 1 d D U P G 4
H1LA H 0.679887 0.247708 0.672075 0.095 Uiso 0.25 1 calc R U P G 4
H1LB H 0.684757 0.351378 0.646322 0.095 Uiso 0.25 1 calc R U P G 4
C1M C 0.7385(7) 0.255(3) 0.6530(8) 0.081(7) Uani 0.25 1 d D U P G 4
H1MA H 0.755488 0.316622 0.664328 0.097 Uiso 0.25 1 calc R U P G 4
H1MB H 0.747442 0.194862 0.671182 0.097 Uiso 0.25 1 calc R U P G 4
C1N C 0.7436(9) 0.233(3) 0.6090(9) 0.073(7) Uani 0.25 1 d D U P G 4
H1NA H 0.749078 0.297373 0.594644 0.088 Uiso 0.25 1 calc R U P G 4
H1NB H 0.767317 0.183430 0.608585 0.088 Uiso 0.25 1 calc R U P G 4
C1O C 0.7009(10) 0.185(4) 0.5892(12) 0.086(9) Uani 0.25 1 d D U P G 4
H1OA H 0.693135 0.204904 0.559748 0.103 Uiso 0.25 1 calc R U P G 4
H1OB H 0.702172 0.108756 0.591285 0.103 Uiso 0.25 1 calc R U P G 4
O5 O 0.6906(13) 0.166(4) 0.6434(14) 0.193(16) Uani 0.25 1 d D U P G 5
C1P C 0.7126(13) 0.191(5) 0.6845(13) 0.174(16) Uani 0.25 1 d D U P G 5
H1PA H 0.719578 0.127833 0.701364 0.209 Uiso 0.25 1 calc R U P G 5
H1PB H 0.695360 0.238292 0.698382 0.209 Uiso 0.25 1 calc R U P G 5
C1Q C 0.7535(10) 0.246(4) 0.6771(14) 0.182(17) Uani 0.25 1 d D U P G 5
H1QA H 0.776623 0.195072 0.676253 0.218 Uiso 0.25 1 calc R U P G 5
H1QB H 0.763693 0.298231 0.698668 0.218 Uiso 0.25 1 calc R U P G 5
C1R C 0.7376(14) 0.297(5) 0.6346(16) 0.197(18) Uani 0.25 1 d D U P G 5
H1RA H 0.742302 0.372770 0.635728 0.236 Uiso 0.25 1 calc R U P G 5
H1RB H 0.751732 0.266371 0.613266 0.236 Uiso 0.25 1 calc R U P G 5
C1S C 0.6898(12) 0.270(4) 0.627(2) 0.205(18) Uani 0.25 1 d D U P G 5
H1SA H 0.673892 0.318062 0.641511 0.246 Uiso 0.25 1 calc R U P G 5
H1SB H 0.677021 0.270788 0.596998 0.246 Uiso 0.25 1 calc R U P G 5
O6 O 0.5178(9) -0.1102(15) 0.5743(8) 0.277(12) Uani 0.5 1 d D U P H 2
C1T C 0.5004(11) -0.0063(18) 0.5657(9) 0.290(13) Uani 0.5 1 d D U P H 2
H1TA H 0.470706 -0.008657 0.549779 0.348 Uiso 0.5 1 calc R U P H 2
H1TB H 0.518164 0.035423 0.550444 0.348 Uiso 0.5 1 calc R U P H 2
C1U C 0.5021(13) 0.0373(16) 0.6093(10) 0.282(14) Uani 0.5 1 d D U P H 2
H1UA H 0.483418 0.098661 0.609469 0.338 Uiso 0.5 1 calc R U P H 2
H1UB H 0.531502 0.053017 0.623970 0.338 Uiso 0.5 1 calc R U P H 2
C1V C 0.4837(10) -0.0617(17) 0.6252(10) 0.247(13) Uani 0.5 1 d D U P H 2
H1VA H 0.455931 -0.082662 0.608136 0.296 Uiso 0.5 1 calc R U P H 2
H1VB H 0.481494 -0.056804 0.654572 0.296 Uiso 0.5 1 calc R U P H 2
C1W C 0.5211(9) -0.1313(19) 0.6183(9) 0.254(12) Uani 0.5 1 d D U P H 2
H1WA H 0.548814 -0.108625 0.634987 0.304 Uiso 0.5 1 calc R U P H 2
H1WB H 0.516177 -0.205436 0.623804 0.304 Uiso 0.5 1 calc R U P H 2
C21 C 0.3470(9) 0.596(3) 0.7966(6) 0.285(14) Uani 0.5 1 d . . P I 2
H21A H 0.377070 0.601127 0.798609 0.342 Uiso 0.5 1 calc R U P I 2
H21B H 0.333283 0.635804 0.814256 0.342 Uiso 0.5 1 calc R U P I 2
C23 C 0.3177(11) 0.343(4) 0.7242(9) 0.285(14) Uani 0.5 1 d . . P J 1
H23A H 0.325673 0.271616 0.734135 0.342 Uiso 0.5 1 calc R U P J 1
H23B H 0.343071 0.387307 0.733269 0.342 Uiso 0.5 1 calc R U P J 1
C26 C 0.3346(11) 0.424(4) 0.7218(10) 0.285(14) Uani 0.5 1 d . . P I 2
H26A H 0.352862 0.374755 0.740377 0.342 Uiso 0.5 1 calc R U P I 2
H26B H 0.354090 0.474211 0.712421 0.342 Uiso 0.5 1 calc R U P I 2
C25 C 0.2748(9) 0.504(4) 0.7572(7) 0.285(14) Uani 0.5 1 d . . P J 1
H25A H 0.292886 0.556583 0.750124 0.342 Uiso 0.5 1 calc R U P J 1
H25B H 0.252239 0.521277 0.770769 0.342 Uiso 0.5 1 calc R U P J 1
C27 C 0.3085(10) 0.488(4) 0.7499(8) 0.285(14) Uani 0.5 1 d . . P I 2
H27 H 0.278427 0.480697 0.747189 0.342 Uiso 0.5 1 calc R U P I 2
C24 C 0.2829(10) 0.380(4) 0.7457(7) 0.285(14) Uani 0.5 1 d . . P J 1
H24 H 0.264171 0.329770 0.753265 0.342 Uiso 0.5 1 calc R U P J 1
O9 O 0.5264(6) 0.064(2) 0.5871(6) 0.243(9) Uani 0.5 1 d D U P G 1
C1X C 0.5254(6) -0.032(2) 0.5659(7) 0.193(10) Uani 0.5 1 d D U P G 1
H1XA H 0.547445 -0.036862 0.548688 0.232 Uiso 0.5 1 calc R U P G 1
H1XB H 0.496870 -0.048344 0.549069 0.232 Uiso 0.5 1 calc R U P G 1
C1Y C 0.5358(6) -0.096(2) 0.6038(8) 0.217(11) Uani 0.5 1 d D U P G 1
H1YA H 0.565906 -0.086909 0.618007 0.261 Uiso 0.5 1 calc R U P G 1
H1YB H 0.530409 -0.171042 0.597683 0.261 Uiso 0.5 1 calc R U P G 1
C1Z C 0.5051(9) -0.053(2) 0.6289(7) 0.216(11) Uani 0.5 1 d D U P G 1
H1ZA H 0.481676 -0.102034 0.630526 0.259 Uiso 0.5 1 calc R U P G 1
H1ZB H 0.519831 -0.033357 0.657038 0.259 Uiso 0.5 1 calc R U P G 1
C2A C 0.4890(7) 0.041(2) 0.6036(8) 0.215(11) Uani 0.5 1 d D U P G 1
H2AA H 0.464066 0.024382 0.581546 0.258 Uiso 0.5 1 calc R U P G 1
H2AB H 0.481621 0.098312 0.620786 0.258 Uiso 0.5 1 calc R U P G 1
C3AA C 0.4145(12) 0.362(2) 0.5114(12) 0.117(8) Uani 0.5 1 d . . P F 4
H3AA H 0.383054 0.350021 0.502387 0.140 Uiso 0.5 1 calc R U P F 4
C2AA C 0.4338(8) 0.2667(18) 0.5395(10) 0.117(8) Uani 0.5 1 d . . P F 4
H2AC H 0.464916 0.265765 0.542299 0.176 Uiso 0.5 1 calc R U P F 4
H2AD H 0.421785 0.201692 0.526791 0.176 Uiso 0.5 1 calc R U P F 4
H2AE H 0.426553 0.273885 0.566812 0.176 Uiso 0.5 1 calc R U P F 4
C7AA C 0.4323(8) 0.3765(17) 0.4750(11) 0.117(8) Uani 0.5 1 d . . P F 4
H7AA H 0.414150 0.424473 0.456199 0.176 Uiso 0.5 1 calc R U P F 4
H7AB H 0.433653 0.309687 0.461168 0.176 Uiso 0.5 1 calc R U P F 4
H7AC H 0.461103 0.405597 0.482865 0.176 Uiso 0.5 1 calc R U P F 4
C8AA C 0.3557(18) 0.772(4) 0.5855(15) 0.112(4) Uani 0.25 1 d . . P E 4
H8AA H 0.337270 0.800623 0.603134 0.168 Uiso 0.25 1 calc R U P E 4
H8AB H 0.342829 0.785017 0.556488 0.168 Uiso 0.25 1 calc R U P E 4
H8AC H 0.383871 0.804572 0.592160 0.168 Uiso 0.25 1 calc R U P E 4
C0BA C 0.3749(16) 0.639(3) 0.6461(15) 0.112(4) Uani 0.25 1 d . . P E 4
H0BA H 0.374309 0.564573 0.651532 0.168 Uiso 0.25 1 calc R U P E 4
H0BB H 0.354804 0.674832 0.660299 0.168 Uiso 0.25 1 calc R U P E 4
H0BC H 0.403821 0.665996 0.656295 0.168 Uiso 0.25 1 calc R U P E 4
C9AA C 0.4360(14) 0.386(4) 0.6777(13) 0.097(5) Uani 0.25 1 d . U P C 4
H9AA H 0.410474 0.432025 0.669041 0.116 Uiso 0.25 1 calc R U P C 4
C1BA C 0.4625(11) 0.438(2) 0.7162(10) 0.097(5) Uani 0.25 1 d . U P C 4
H1BC H 0.463995 0.512522 0.711738 0.145 Uiso 0.25 1 calc R U P C 4
H1BD H 0.491401 0.408356 0.721710 0.145 Uiso 0.25 1 calc R U P C 4
H1BE H 0.448984 0.424469 0.739902 0.145 Uiso 0.25 1 calc R U P C 4
C2BA C 0.4563(3) 0.4603(8) 0.6651(3) 0.084(3) Uani 0.75 1 d . . P C 3
H2BA H 0.483910 0.428635 0.677123 0.126 Uiso 0.75 1 calc R U P C 3
H2BB H 0.458446 0.535880 0.668307 0.126 Uiso 0.75 1 calc R U P C 3
H2BC H 0.448672 0.442787 0.635774 0.126 Uiso 0.75 1 calc R U P C 3
H00I H 0.479(2) 0.266(5) 0.7106(19) 0.07(2) Uiso 1 1 d . . . . .
C7 C 0.2614(6) 0.3831(14) 0.5135(6) 0.046(5) Uani 0.25 1 d . . P D 4
H7A H 0.256131 0.397712 0.541493 0.055 Uiso 0.25 1 calc R U P D 4
H7B H 0.234984 0.402906 0.493951 0.055 Uiso 0.25 1 calc R U P D 4

loop_
_atom_site_aniso_label
_atom_site_aniso_U_11
_atom_site_aniso_U_22
_atom_site_aniso_U_33
_atom_site_aniso_U_23
_atom_site_aniso_U_13
_atom_site_aniso_U_12
Cr01 0.0634(6) 0.0589(6) 0.0509(5) -0.0024(4) -0.0044(4) -0.0208(4)
Si03 0.0585(11) 0.0766(12) 0.1089(14) 0.0389(10) -0.0203(10) -0.0158(9)
Si04 0.0949(16) 0.1363(19) 0.0647(11) 0.0128(11) 0.0175(10) 0.0403(14)
N005 0.043(3) 0.048(2) 0.078(3) 0.008(2) 0.002(2) -0.006(2)
N006 0.055(3) 0.075(3) 0.047(2) -0.005(2) -0.003(2) -0.009(2)
C007 0.071(4) 0.080(4) 0.036(2) -0.012(3) 0.012(2) -0.006(3)
C008 0.053(3) 0.086(4) 0.033(2) -0.010(2) 0.008(2) -0.012(3)
C009 0.049(4) 0.050(3) 0.079(4) 0.010(3) 0.001(3) -0.004(3)
C00A 0.087(5) 0.082(4) 0.059(3) -0.015(3) 0.009(3) -0.024(4)
C00B 0.044(4) 0.052(3) 0.121(5) 0.000(3) 0.004(3) -0.006(3)
C00C 0.064(5) 0.141(7) 0.055(3) -0.021(4) 0.013(3) 0.019(5)
C00D 0.050(4) 0.070(4) 0.132(6) 0.010(4) -0.003(4) -0.013(3)
C00E 0.059(4) 0.099(5) 0.045(3) -0.005(3) 0.003(3) -0.014(4)
C00F 0.091(5) 0.091(5) 0.059(3) -0.020(3) 0.024(3) 0.017(4)
C00G 0.082(5) 0.056(4) 0.100(5) -0.001(3) 0.000(4) -0.023(4)
C00H 0.068(4) 0.056(4) 0.093(4) 0.006(3) 0.009(3) -0.006(3)
C00I 0.054(5) 0.136(7) 0.056(4) -0.022(4) 0.008(3) -0.013(5)
C00J 0.052(4) 0.056(4) 0.140(6) 0.000(4) 0.011(4) -0.006(3)
C00K 0.081(5) 0.055(4) 0.160(8) -0.012(4) 0.027(5) -0.007(4)
C00L 0.062(6) 0.076(7) 0.085(6) -0.013(5) 0.002(5) -0.020(5)
C00M 0.097(6) 0.097(6) 0.097(6) -0.0001(15) 0.0190(17) 0.0001(15)
C00N 0.168(8) 0.091(6) 0.047(3) 0.021(3) -0.032(4) -0.077(5)
C00Q 0.108(6) 0.095(5) 0.108(6) 0.006(4) 0.011(5) -0.032(5)
C00R 0.162(8) 0.106(6) 0.068(4) -0.043(4) 0.011(5) -0.036(5)
C00U 0.046(5) 0.134(8) 0.046(4) -0.007(5) 0.002(3) -0.002(5)
C00V 0.242(12) 0.109(6) 0.082(5) 0.032(4) -0.079(6) -0.105(7)
C00X 0.115(7) 0.140(7) 0.155(8) 0.040(6) 0.030(6) 0.019(6)
C00Y 0.129(10) 0.073(7) 0.119(9) -0.017(7) 0.037(8) 0.014(7)
C00Z 0.107(10) 0.064(6) 0.156(14) -0.002(9) 0.006(9) 0.004(6)
C010 0.077(6) 0.149(9) 0.255(14) 0.050(9) -0.032(7) 0.038(6)
C019 0.137(10) 0.092(7) 0.090(6) -0.034(6) 0.038(7) -0.018(7)
C01A 0.159(10) 0.332(18) 0.102(7) 0.092(10) -0.030(7) -0.029(11)
C4AA 0.029(7) 0.102(16) 0.098(12) -0.032(11) 0.016(8) -0.021(8)
C2 0.075(10) 0.039(9) 0.111(13) -0.026(7) 0.026(9) 0.011(7)
C5AA 0.118(18) 0.060(14) 0.142(17) -0.032(12) 0.020(14) -0.009(12)
C6AA 0.218(11) 0.206(11) 0.297(14) 0.096(10) 0.199(11) 0.050(9)
K1 0.0623(10) 0.203(2) 0.0583(8) -0.0053(10) 0.0333(7) 0.0098(11)
O3 0.085(8) 0.185(11) 0.064(6) -0.026(6) 0.039(7) -0.009(7)
O7 0.128(12) 0.139(12) 0.178(13) 0.031(9) 0.059(10) 0.014(8)
O8 0.101(10) 0.175(12) 0.145(9) -0.025(9) 0.050(10) -0.013(9)
O10 0.089(9) 0.301(18) 0.076(8) -0.029(10) 0.022(7) -0.029(10)
O12 0.066(7) 0.290(17) 0.115(8) 0.092(10) 0.015(7) 0.012(9)
O13 0.102(11) 0.169(14) 0.252(15) 0.063(12) 0.092(14) 0.021(11)
C8 0.148(18) 0.228(16) 0.074(11) 0.006(10) 0.056(12) -0.006(12)
C9 0.177(19) 0.224(18) 0.146(15) 0.032(12) 0.089(15) 0.013(13)
C10 0.156(18) 0.21(2) 0.162(13) 0.050(13) 0.051(15) 0.061(13)
C11 0.137(18) 0.213(19) 0.177(14) 0.023(12) 0.069(15) 0.051(16)
C12 0.16(2) 0.23(2) 0.158(13) -0.061(11) 0.054(15) -0.036(17)
C13 0.144(16) 0.247(19) 0.091(11) -0.081(10) 0.043(12) -0.018(13)
C14 0.099(13) 0.36(2) 0.061(9) 0.019(11) 0.000(9) -0.010(13)
C15 0.064(12) 0.40(2) 0.100(11) 0.057(13) 0.003(11) 0.014(15)
C16 0.133(18) 0.180(16) 0.261(17) 0.132(14) 0.106(17) -0.014(12)
C17 0.115(17) 0.173(17) 0.308(19) 0.084(13) 0.082(18) -0.006(14)
C18 0.089(14) 0.143(15) 0.296(17) -0.010(13) 0.098(16) -0.002(13)
C19 0.114(15) 0.183(15) 0.171(16) -0.045(12) 0.079(14) 0.003(11)
O2 0.079(8) 0.234(16) 0.118(8) -0.078(8) 0.065(7) -0.022(8)
O11 0.112(9) 0.306(18) 0.048(5) 0.001(8) 0.014(6) 0.050(11)
O14 0.184(16) 0.30(2) 0.107(9) 0.014(11) -0.023(12) 0.106(16)
O15 0.092(8) 0.184(13) 0.132(10) -0.010(8) 0.084(8) 0.037(8)
O16 0.096(8) 0.154(9) 0.052(6) -0.016(5) 0.031(6) -0.025(6)
O17 0.062(7) 0.169(11) 0.170(10) -0.045(9) 0.019(7) -0.022(7)
C1 0.090(13) 0.30(2) 0.076(9) -0.097(9) 0.060(9) -0.023(13)
C3 0.094(14) 0.35(2) 0.051(9) -0.044(10) 0.036(10) -0.018(13)
C4 0.176(19) 0.36(3) 0.109(13) 0.038(14) 0.032(15) 0.111(18)
C5 0.22(2) 0.34(2) 0.141(14) 0.043(15) 0.006(17) 0.13(2)
C6 0.16(2) 0.29(2) 0.150(14) 0.004(12) 0.011(15) 0.096(19)
C1A 0.072(12) 0.24(2) 0.158(13) -0.056(13) 0.020(11) 0.035(12)
C1B 0.153(15) 0.202(15) 0.086(9) -0.070(8) 0.086(10) -0.025(11)
C1C 0.165(15) 0.198(13) 0.053(7) -0.030(7) 0.037(9) -0.052(10)
C1D 0.122(14) 0.225(16) 0.115(11) 0.049(10) 0.014(12) 0.008(12)
C1E 0.088(15) 0.168(16) 0.223(15) 0.026(12) 0.064(13) 0.064(14)
C1F 0.104(18) 0.166(17) 0.226(14) -0.065(10) 0.050(14) -0.042(15)
C1G 0.082(12) 0.180(16) 0.172(12) -0.108(10) 0.039(11) -0.035(10)
O1 0.120(17) 0.192(17) 0.23(2) 0.051(16) 0.117(16) -0.009(13)
C1H 0.15(2) 0.18(2) 0.25(2) 0.00(2) 0.118(18) -0.010(18)
C1I 0.17(2) 0.20(2) 0.29(3) 0.000(19) 0.121(19) -0.034(17)
C1J 0.115(17) 0.18(3) 0.27(3) 0.03(2) 0.101(18) -0.004(15)
C1K 0.096(16) 0.163(19) 0.23(2) 0.041(17) 0.110(16) 0.015(14)
O4 0.057(10) 0.120(16) 0.063(9) -0.018(10) 0.030(8) -0.019(11)
C1L 0.063(12) 0.12(2) 0.052(11) -0.006(11) 0.019(9) -0.008(13)
C1M 0.064(12) 0.078(17) 0.103(13) 0.006(13) 0.024(11) -0.012(13)
C1N 0.068(13) 0.055(14) 0.105(14) 0.021(12) 0.037(11) 0.002(12)
C1O 0.071(16) 0.11(2) 0.091(14) -0.010(14) 0.047(11) -0.005(13)
O5 0.10(2) 0.25(4) 0.20(3) 0.03(3) -0.035(19) -0.05(2)
C1P 0.07(2) 0.21(4) 0.21(3) 0.02(2) -0.042(19) 0.00(2)
C1Q 0.078(19) 0.23(4) 0.21(3) 0.01(3) -0.04(2) -0.02(2)
C1R 0.10(2) 0.25(4) 0.21(3) 0.02(3) -0.05(2) -0.05(2)
C1S 0.10(2) 0.26(4) 0.22(3) 0.04(3) -0.07(2) -0.05(2)
O6 0.36(3) 0.169(13) 0.39(3) -0.076(17) 0.28(2) -0.053(16)
C1T 0.41(3) 0.140(15) 0.42(3) -0.122(16) 0.33(3) -0.066(18)
C1U 0.34(3) 0.208(16) 0.39(3) -0.09(2) 0.30(3) -0.034(19)
C1V 0.26(3) 0.163(16) 0.39(3) -0.156(17) 0.24(2) -0.061(15)
C1W 0.25(2) 0.209(17) 0.38(3) -0.142(17) 0.26(2) -0.050(16)
C21 0.153(13) 0.59(4) 0.091(5) -0.083(13) -0.023(8) 0.141(17)
C23 0.153(13) 0.59(4) 0.091(5) -0.083(13) -0.023(8) 0.141(17)
C26 0.153(13) 0.59(4) 0.091(5) -0.083(13) -0.023(8) 0.141(17)
C25 0.153(13) 0.59(4) 0.091(5) -0.083(13) -0.023(8) 0.141(17)
C27 0.153(13) 0.59(4) 0.091(5) -0.083(13) -0.023(8) 0.141(17)
C24 0.153(13) 0.59(4) 0.091(5) -0.083(13) -0.023(8) 0.141(17)
O9 0.144(13) 0.44(3) 0.157(14) -0.058(14) 0.062(11) -0.059(17)
C1X 0.033(9) 0.36(3) 0.205(17) 0.023(15) 0.065(11) 0.021(15)
C1Y 0.042(10) 0.47(3) 0.153(17) 0.017(18) 0.044(11) 0.038(16)
C1Z 0.131(18) 0.40(3) 0.119(15) -0.038(16) 0.037(12) 0.055(18)
C2A 0.111(15) 0.44(3) 0.107(15) -0.006(16) 0.046(12) 0.049(16)
C3AA 0.083(9) 0.057(8) 0.22(2) -0.065(12) 0.062(12) -0.018(7)
C2AA 0.083(9) 0.057(8) 0.22(2) -0.065(12) 0.062(12) -0.018(7)
C7AA 0.083(9) 0.057(8) 0.22(2) -0.065(12) 0.062(12) -0.018(7)
C8AA 0.107(10) 0.064(6) 0.156(14) -0.002(9) 0.006(9) 0.004(6)
C0BA 0.107(10) 0.064(6) 0.156(14) -0.002(9) 0.006(9) 0.004(6)
C9AA 0.097(5) 0.097(5) 0.097(5) -0.0001(9) 0.0189(14) 0.0000(9)
C1BA 0.097(6) 0.097(6) 0.097(6) -0.0003(15) 0.0189(18) -0.0001(15)
C2BA 0.081(6) 0.099(7) 0.067(5) 0.010(5) 0.000(4) -0.022(5)
C7 0.036(11) 0.026(10) 0.065(13) -0.006(8) -0.014(9) 0.001(8)

loop_
_atom_type_symbol
_atom_type_description
_atom_type_scat_dispersion_real
_atom_type_scat_dispersion_imag
_atom_type_scat_source
C C 0.0033 0.0016 'International Tables Vol C Tables 4.2.6.8 and 6.1.1.4'
H H 0.0000 0.0000 'International Tables Vol C Tables 4.2.6.8 and 6.1.1.4'
Cr Cr 0.3209 0.6236 'International Tables Vol C Tables 4.2.6.8 and 6.1.1.4'
K K 0.2009 0.2494 'International Tables Vol C Tables 4.2.6.8 and 6.1.1.4'
N N 0.0061 0.0033 'International Tables Vol C Tables 4.2.6.8 and 6.1.1.4'
O O 0.0106 0.0060 'International Tables Vol C Tables 4.2.6.8 and 6.1.1.4'
Si Si 0.0817 0.0704 'International Tables Vol C Tables 4.2.6.8 and 6.1.1.4'

loop_
_geom_angle_atom_site_label_1
_geom_angle_atom_site_label_2
_geom_angle_atom_site_label_3
_geom_angle
_geom_angle_site_symmetry_1
_geom_angle_site_symmetry_3
_geom_angle_publ_flag
N005 Cr01 N006 146.83(18) . . ?
N005 Cr01 C00V 100.4(2) . . ?
N006 Cr01 C00V 112.6(3) . . ?
N005 Si03 C00U 110.9(3) . . ?
N005 Si03 C010 115.3(4) . . ?
N005 Si03 C01A 111.1(4) . . ?
N005 Si03 C7 103.4(5) . . ?
C010 Si03 C00U 111.7(4) . . ?
C010 Si03 C01A 106.9(6) . . ?
C010 Si03 C7 80.3(6) . . ?
C01A Si03 C00U 99.8(5) . . ?
C01A Si03 C7 136.4(7) . . ?
N006 Si04 C00X 108.4(4) . . ?
N006 Si04 C6AA 114.4(4) . . ?
N006 Si04 C23 118.9(12) . . ?
N006 Si04 C26 106.2(10) . . ?
C00X Si04 C6AA 109.0(6) . . ?
C00X Si04 C26 97.3(14) . . ?
C6AA Si04 C26 119.9(15) . . ?
C23 Si04 C00X 118.5(16) . . ?
C23 Si04 C6AA 85.6(17) . . ?
Si03 N005 Cr01 117.1(2) . . ?
C009 N005 Cr01 115.5(3) . . ?
C009 N005 Si03 127.0(4) . . ?
Si04 N006 Cr01 115.0(2) . . ?
C008 N006 Cr01 121.5(3) . . ?
C008 N006 Si04 123.2(3) . . ?
C008 C007 C00A 121.1(5) . . ?
C008 C007 C00F 119.6(5) . . ?
C00F C007 C00A 119.2(6) . . ?
N006 C008 C00E 119.3(5) . . ?
C007 C008 N006 122.4(5) . . ?
C007 C008 C00E 118.3(6) . . ?
N005 C009 C00B 120.8(5) . . ?
N005 C009 C00H 121.8(6) . . ?
C00B C009 C00H 117.3(5) . . ?
C007 C00A H00A 108.3 . . ?
C007 C00A C00R 108.7(6) . . ?
C00Q C00A C007 112.8(5) . . ?
C00Q C00A H00A 108.3 . . ?
C00Q C00A C00R 110.3(6) . . ?
C00R C00A H00A 108.3 . . ?
C009 C00B C4AA 119.1(11) . . ?
C009 C00B C3AA 120.8(14) . . ?
C00J C00B C009 120.7(6) . . ?
C00J C00B C4AA 119.2(12) . . ?
C00J C00B C3AA 118.3(14) . . ?
C00F C00C H00C 121.1 . . ?
C00I C00C H00C 121.1 . . ?
C00I C00C C00F 117.8(7) . . ?
C00G C00D H00D 120.2 . . ?
C00G C00D C00J 119.5(6) . . ?
C00J C00D H00D 120.2 . . ?
C008 C00E C00L 118.7(6) . . ?
C00I C00E C008 120.2(7) . . ?
C00I C00E C00L 121.1(7) . . ?
C9AA C00E C008 130(2) . . ?
C9AA C00E C00I 106(2) . . ?
C007 C00F H00F 119.2 . . ?
C00C C00F C007 121.6(7) . . ?
C00C C00F H00F 119.2 . . ?
C00D C00G H00G 119.1 . . ?
C00D C00G C00H 121.8(6) . . ?
C00H C00G H00G 119.1 . . ?
C009 C00H C00K 120.8(6) . . ?
C00G C00H C009 119.7(6) . . ?
C00G C00H C00K 119.5(6) . . ?
C00C C00I H00I 118(4) . . ?
C00E C00I C00C 122.5(7) . . ?
C00E C00I H00I 120(4) . . ?
C00B C00J C00D 121.0(7) . . ?
C00B C00J H00J 119.5 . . ?
C00D C00J H00J 119.5 . . ?
C00H C00K H00B 109.5 . . ?
C00H C00K H00K 106.8 . . ?
C00H C00K C00Z 109.7(9) . . ?
C00H C00K C0BA 102.0(16) . . ?
C00Y C00K C00H 115.3(8) . . ?
C00Y C00K H00K 106.8 . . ?
C00Y C00K C00Z 111.1(8) . . ?
C00Z C00K H00K 106.8 . . ?
C8AA C00K C00H 118(3) . . ?
C8AA C00K H00B 109.5 . . ?
C8AA C00K C0BA 108(2) . . ?
C0BA C00K H00B 109.5 . . ?
C019 C00L C00E 111.6(8) . . ?
C2BA C00L C00E 108.9(8) . . ?
C2BA C00L C019 109.1(8) . . ?
H00E C00M H00H 109.5 . . ?
H00E C00M H00L 109.5 . . ?
H00H C00M H00L 109.5 . . ?
C9AA C00M H00E 109.5 . . ?
C9AA C00M H00H 109.5 . . ?
C9AA C00M H00L 109.5 . . ?
C00U C00N C00N 111.5(7) . 7_556 ?
C00U C00N C00V 108.8(7) . . ?
C00V C00N C00N 111.3(8) . 7_556 ?
C7 C00N C00N 136.8(14) . 7_556 ?
C7 C00N C00V 110.2(10) . . ?
C00A C00Q H00M 109.5 . . ?
C00A C00Q H00N 109.5 . . ?
C00A C00Q H00O 109.5 . . ?
H00M C00Q H00N 109.5 . . ?
H00M C00Q H00O 109.5 . . ?
H00N C00Q H00O 109.5 . . ?
C00A C00R H00P 109.5 . . ?
C00A C00R H00Q 109.5 . . ?
C00A C00R H00R 109.5 . . ?
H00P C00R H00Q 109.5 . . ?
H00P C00R H00R 109.5 . . ?
H00Q C00R H00R 109.5 . . ?
Si03 C00U H00S 108.7 . . ?
Si03 C00U H00T 108.7 . . ?
C00N C00U Si03 114.3(5) . . ?
C00N C00U H00S 108.7 . . ?
C00N C00U H00T 108.7 . . ?
H00S C00U H00T 107.6 . . ?
Cr01 C00V H00U 107.2 . . ?
Cr01 C00V H00V 107.2 . . ?
C00N C00V Cr01 120.4(6) . . ?
C00N C00V H00U 107.2 . . ?
C00N C00V H00V 107.2 . . ?
H00U C00V H00V 106.9 . . ?
Si04 C00X H00W 109.5 . . ?
Si04 C00X H00X 109.5 . . ?
Si04 C00X H00Y 109.5 . . ?
H00W C00X H00X 109.5 . . ?
H00W C00X H00Y 109.5 . . ?
H00X C00X H00Y 109.5 . . ?
C00K C00Y H00Z 109.5 . . ?
C00K C00Y H 109.5 . . ?
C00K C00Y HA 109.5 . . ?
H00Z C00Y H 109.5 . . ?
H00Z C00Y HA 109.5 . . ?
H C00Y HA 109.5 . . ?
C00K C00Z H00 109.5 . . ?
C00K C00Z HB 109.5 . . ?
C00K C00Z HC 109.5 . . ?
H00 C00Z HB 109.5 . . ?
H00 C00Z HC 109.5 . . ?
HB C00Z HC 109.5 . . ?
Si03 C010 H01A 109.5 . . ?
Si03 C010 H01B 109.5 . . ?
Si03 C010 H01C 109.5 . . ?
H01A C010 H01B 109.5 . . ?
H01A C010 H01C 109.5 . . ?
H01B C010 H01C 109.5 . . ?
C00L C019 H01D 109.5 . . ?
C00L C019 H01E 109.5 . . ?
C00L C019 H01F 109.5 . . ?
H01D C019 H01E 109.5 . . ?
H01D C019 H01F 109.5 . . ?
H01E C019 H01F 109.5 . . ?
Si03 C01A H01G 109.5 . . ?
Si03 C01A H01H 109.5 . . ?
Si03 C01A H01I 109.5 . . ?
H01G C01A H01H 109.5 . . ?
H01G C01A H01I 109.5 . . ?
H01H C01A H01I 109.5 . . ?
C00B C4AA H4AA 108.7 . . ?
C00B C4AA C2 111.4(13) . . ?
C00B C4AA C5AA 112.6(19) . . ?
C2 C4AA H4AA 108.7 . . ?
C2 C4AA C5AA 107(2) . . ?
C5AA C4AA H4AA 108.7 . . ?
C4AA C2 H2A 109.5 . . ?
C4AA C2 H2B 109.5 . . ?
C4AA C2 H2C 109.5 . . ?
H2A C2 H2B 109.5 . . ?
H2A C2 H2C 109.5 . . ?
H2B C2 H2C 109.5 . . ?
C4AA C5AA H5AA 109.5 . . ?
C4AA C5AA H5AB 109.5 . . ?
C4AA C5AA H5AC 109.5 . . ?
H5AA C5AA H5AB 109.5 . . ?
H5AA C5AA H5AC 109.5 . . ?
H5AB C5AA H5AC 109.5 . . ?
Si04 C6AA H6AA 109.5 . . ?
Si04 C6AA H6AB 109.5 . . ?
Si04 C6AA H6AC 109.5 . . ?
H6AA C6AA H6AB 109.5 . . ?
H6AA C6AA H6AC 109.5 . . ?
H6AB C6AA H6AC 109.5 . . ?
O10 K1 O8 61.3(4) . . ?
O10 K1 O13 125.8(5) . . ?
O12 K1 O8 122.6(4) . . ?
O12 K1 O10 64.1(5) . . ?
O12 K1 O13 62.8(4) . . ?
O13 K1 O8 171.0(5) . . ?
O2 K1 O11 61.7(4) . . ?
O2 K1 O16 125.8(4) . . ?
O2 K1 O17 64.9(4) . . ?
O2 K1 O9 85.4(6) . . ?
O11 K1 O16 170.2(4) . . ?
O11 K1 O17 123.7(4) . . ?
O17 K1 O16 61.8(4) . . ?
O1 K1 O2 82.4(6) . . ?
O1 K1 O11 91.5(6) . . ?
O1 K1 O16 95.7(6) . . ?
O1 K1 O17 98.2(6) . . ?
O1 K1 O9 156.2(8) . . ?
O9 K1 O11 100.6(5) . . ?
O9 K1 O16 75.1(5) . . ?
O9 K1 O17 58.1(6) . . ?
C8 O3 K1 114.5(11) . . ?
C19 O3 K1 110.5(11) . . ?
C19 O3 C8 110.0(12) . . ?
C9 O7 K1 116.3(11) . . ?
C9 O7 C10 107.5(13) . . ?
C10 O7 K1 115.7(12) . . ?
C11 O8 K1 118.4(11) . . ?
C12 O8 K1 109.8(13) . . ?
C12 O8 C11 112.2(14) . . ?
C13 O10 K1 114.6(10) . . ?
C14 O10 K1 112.7(10) . . ?
C14 O10 C13 112.9(13) . . ?
C15 O12 K1 112.3(12) . . ?
C16 O12 K1 113.9(9) . . ?
C16 O12 C15 116.8(12) . . ?
C17 O13 K1 113.8(12) . . ?
C18 O13 K1 113.8(13) . . ?
C18 O13 C17 115.1(15) . . ?
O3 C8 H8A 110.7 . . ?
O3 C8 H8B 110.7 . . ?
O3 C8 C9 105.3(13) . . ?
H8A C8 H8B 108.8 . . ?
C9 C8 H8A 110.7 . . ?
C9 C8 H8B 110.7 . . ?
O7 C9 C8 106.3(14) . . ?
O7 C9 H9A 110.5 . . ?
O7 C9 H9B 110.5 . . ?
C8 C9 H9A 110.5 . . ?
C8 C9 H9B 110.5 . . ?
H9A C9 H9B 108.7 . . ?
O7 C10 H10A 111.2 . . ?
O7 C10 H10B 111.2 . . ?
O7 C10 C11 102.8(13) . . ?
H10A C10 H10B 109.1 . . ?
C11 C10 H10A 111.2 . . ?
C11 C10 H10B 111.2 . . ?
O8 C11 C10 105.8(15) . . ?
O8 C11 H11A 110.6 . . ?
O8 C11 H11B 110.6 . . ?
C10 C11 H11A 110.6 . . ?
C10 C11 H11B 110.6 . . ?
H11A C11 H11B 108.7 . . ?
O8 C12 H12A 109.9 . . ?
O8 C12 H12B 109.9 . . ?
O8 C12 C13 108.8(14) . . ?
H12A C12 H12B 108.3 . . ?
C13 C12 H12A 109.9 . . ?
C13 C12 H12B 109.9 . . ?
O10 C13 C12 107.0(15) . . ?
O10 C13 H13A 110.3 . . ?
O10 C13 H13B 110.3 . . ?
C12 C13 H13A 110.3 . . ?
C12 C13 H13B 110.3 . . ?
H13A C13 H13B 108.6 . . ?
K1 C14 H14A 151.0 . . ?
K1 C14 H14B 96.0 . . ?
O10 C14 K1 45.7(8) . . ?
O10 C14 H14A 109.1 . . ?
O10 C14 H14B 109.1 . . ?
O10 C14 C15 112.7(14) . . ?
H14A C14 H14B 107.8 . . ?
C15 C14 K1 77.1(9) . . ?
C15 C14 H14A 109.1 . . ?
C15 C14 H14B 109.1 . . ?
K1 C15 H15A 152.1 . . ?
K1 C15 H15B 94.0 . . ?
O12 C15 K1 45.6(9) . . ?
O12 C15 C14 112.6(13) . . ?
O12 C15 H15A 109.1 . . ?
O12 C15 H15B 109.1 . . ?
C14 C15 K1 78.6(9) . . ?
C14 C15 H15A 109.1 . . ?
C14 C15 H15B 109.1 . . ?
H15A C15 H15B 107.8 . . ?
K1 C16 H16A 93.2 . . ?
K1 C16 H16B 151.6 . . ?
O12 C16 K1 44.7(7) . . ?
O12 C16 H16A 108.6 . . ?
O12 C16 H16B 108.6 . . ?
O12 C16 C17 114.5(16) . . ?
H16A C16 H16B 107.6 . . ?
C17 C16 K1 81.7(9) . . ?
C17 C16 H16A 108.6 . . ?
C17 C16 H16B 108.6 . . ?
O13 C17 C16 110.3(14) . . ?
O13 C17 H17A 109.6 . . ?
O13 C17 H17B 109.6 . . ?
C16 C17 H17A 109.6 . . ?
C16 C17 H17B 109.6 . . ?
H17A C17 H17B 108.1 . . ?
O13 C18 H18A 109.7 . . ?
O13 C18 H18B 109.7 . . ?
O13 C18 C19 110.0(15) . . ?
H18A C18 H18B 108.2 . . ?
C19 C18 H18A 109.7 . . ?
C19 C18 H18B 109.7 . . ?
O3 C19 C18 110.1(14) . . ?
O3 C19 H19A 109.6 . . ?
O3 C19 H19B 109.6 . . ?
C18 C19 H19A 109.6 . . ?
C18 C19 H19B 109.6 . . ?
H19A C19 H19B 108.2 . . ?
C1 O2 K1 120.4(10) . . ?
C1G O2 K1 113.9(9) . . ?
C1G O2 C1 113.2(11) . . ?
C3 O11 K1 113.1(11) . . ?
C3 O11 C4 109.3(12) . . ?
C4 O11 K1 112.3(12) . . ?
C5 O14 K1 113.8(13) . . ?
C6 O14 K1 114.4(12) . . ?
C6 O14 C5 111.7(16) . . ?
C1A O15 K1 115.2(12) . . ?
C1A O15 C1B 111.4(11) . . ?
C1B O15 K1 114.7(10) . . ?
C1C O16 K1 117.7(8) . . ?
C1C O16 C1D 112.3(11) . . ?
C1D O16 K1 112.2(8) . . ?
C1E O17 K1 107.5(10) . . ?
C1F O17 K1 105.2(12) . . ?
C1F O17 C1E 109.0(13) . . ?
O2 C1 H1A 109.9 . . ?
O2 C1 H1B 109.9 . . ?
O2 C1 C3 109.0(13) . . ?
H1A C1 H1B 108.3 . . ?
C3 C1 H1A 109.9 . . ?
C3 C1 H1B 109.9 . . ?
O11 C3 C1 110.4(13) . . ?
O11 C3 H3A 109.6 . . ?
O11 C3 H3B 109.6 . . ?
C1 C3 H3A 109.6 . . ?
C1 C3 H3B 109.6 . . ?
H3A C3 H3B 108.1 . . ?
O11 C4 H4A 110.8 . . ?
O11 C4 H4B 110.8 . . ?
O11 C4 C5 105.0(15) . . ?
H4A C4 H4B 108.8 . . ?
C5 C4 H4A 110.8 . . ?
C5 C4 H4B 110.8 . . ?
O14 C5 C4 102.7(14) . . ?
O14 C5 H5A 111.2 . . ?
O14 C5 H5B 111.2 . . ?
C4 C5 H5A 111.2 . . ?
C4 C5 H5B 111.2 . . ?
H5A C5 H5B 109.1 . . ?
O14 C6 H6A 110.4 . . ?
O14 C6 H6B 110.4 . . ?
O14 C6 C1A 106.6(15) . . ?
H6A C6 H6B 108.6 . . ?
C1A C6 H6A 110.4 . . ?
C1A C6 H6B 110.4 . . ?
O15 C1A C6 104.2(13) . . ?
O15 C1A H1AA 110.9 . . ?
O15 C1A H1AB 110.9 . . ?
C6 C1A H1AA 110.9 . . ?
C6 C1A H1AB 110.9 . . ?
H1AA C1A H1AB 108.9 . . ?
O15 C1B H1BA 110.6 . . ?
O15 C1B H1BB 110.6 . . ?
O15 C1B C1C 105.8(11) . . ?
H1BA C1B H1BB 108.7 . . ?
C1C C1B H1BA 110.6 . . ?
C1C C1B H1BB 110.6 . . ?
O16 C1C C1B 104.4(11) . . ?
O16 C1C H1CA 110.9 . . ?
O16 C1C H1CB 110.9 . . ?
C1B C1C H1CA 110.9 . . ?
C1B C1C H1CB 110.9 . . ?
H1CA C1C H1CB 108.9 . . ?
O16 C1D H1DA 110.3 . . ?
O16 C1D H1DB 110.3 . . ?
O16 C1D C1E 107.3(12) . . ?
H1DA C1D H1DB 108.5 . . ?
C1E C1D H1DA 110.3 . . ?
C1E C1D H1DB 110.3 . . ?
K1 C1E H1EA 79.7 . . ?
K1 C1E H1EB 159.5 . . ?
O17 C1E K1 49.3(8) . . ?
O17 C1E C1D 105.8(14) . . ?
O17 C1E H1EA 110.6 . . ?
O17 C1E H1EB 110.6 . . ?
C1D C1E K1 82.4(9) . . ?
C1D C1E H1EA 110.6 . . ?
C1D C1E H1EB 110.6 . . ?
H1EA C1E H1EB 108.7 . . ?
K1 C1F H1FA 160.9 . . ?
K1 C1F H1FB 83.7 . . ?
O17 C1F K1 51.0(10) . . ?
O17 C1F H1FA 110.1 . . ?
O17 C1F H1FB 110.1 . . ?
O17 C1F C1G 108.2(13) . . ?
H1FA C1F H1FB 108.4 . . ?
C1G C1F K1 78.0(9) . . ?
C1G C1F H1FA 110.1 . . ?
C1G C1F H1FB 110.1 . . ?
K1 C1G H1GA 150.4 . . ?
K1 C1G H1GB 95.8 . . ?
O2 C1G K1 43.9(7) . . ?
O2 C1G C1F 110.2(14) . . ?
O2 C1G H1GA 109.6 . . ?
O2 C1G H1GB 109.6 . . ?
C1F C1G K1 77.0(10) . . ?
C1F C1G H1GA 109.6 . . ?
C1F C1G H1GB 109.6 . . ?
H1GA C1G H1GB 108.1 . . ?
C1H O1 K1 130.8(13) . . ?
C1H O1 C1K 108.2(19) . . ?
C1K O1 K1 118.2(17) . . ?
O1 C1H H1HA 111.4 . . ?
O1 C1H H1HB 111.4 . . ?
O1 C1H C1I 102.0(17) . . ?
H1HA C1H H1HB 109.2 . . ?
C1I C1H H1HA 111.4 . . ?
C1I C1H H1HB 111.4 . . ?
C1H C1I H1IA 111.7 . . ?
C1H C1I H1IB 111.7 . . ?
H1IA C1I H1IB 109.5 . . ?
C1J C1I C1H 100.2(14) . . ?
C1J C1I H1IA 111.7 . . ?
C1J C1I H1IB 111.7 . . ?
C1I C1J H1JA 110.9 . . ?
C1I C1J H1JB 110.9 . . ?
H1JA C1J H1JB 109.0 . . ?
C1K C1J C1I 104.1(12) . . ?
C1K C1J H1JA 110.9 . . ?
C1K C1J H1JB 110.9 . . ?
K1 C1K H1KA 86.9 . . ?
K1 C1K H1KB 88.7 . . ?
O1 C1K K1 40.6(12) . . ?
O1 C1K C1J 106.5(15) . . ?
O1 C1K H1KA 110.4 . . ?
O1 C1K H1KB 110.4 . . ?
C1J C1K K1 147.1(11) . . ?
C1J C1K H1KA 110.4 . . ?
C1J C1K H1KB 110.4 . . ?
H1KA C1K H1KB 108.6 . . ?
C1L O4 K1 120.0(16) . . ?
C1L O4 C1O 111.4(17) . . ?
C1O O4 K1 110(2) . . ?
O4 C1L H1LA 110.4 . . ?
O4 C1L H1LB 110.4 . . ?
O4 C1L C1M 106.6(14) . . ?
H1LA C1L H1LB 108.6 . . ?
C1M C1L H1LA 110.4 . . ?
C1M C1L H1LB 110.4 . . ?
C1L C1M H1MA 111.1 . . ?
C1L C1M H1MB 111.1 . . ?
H1MA C1M H1MB 109.1 . . ?
C1N C1M C1L 103.1(12) . . ?
C1N C1M H1MA 111.1 . . ?
C1N C1M H1MB 111.1 . . ?
C1M C1N H1NA 111.1 . . ?
C1M C1N H1NB 111.1 . . ?
H1NA C1N H1NB 109.1 . . ?
C1O C1N C1M 103.3(12) . . ?
C1O C1N H1NA 111.1 . . ?
C1O C1N H1NB 111.1 . . ?
K1 C1O H1OA 105.4 . . ?
K1 C1O H1OB 68.8 . . ?
O4 C1O K1 46.7(16) . . ?
O4 C1O C1N 106.4(16) . . ?
O4 C1O H1OA 110.5 . . ?
O4 C1O H1OB 110.5 . . ?
C1N C1O K1 141.8(19) . . ?
C1N C1O H1OA 110.5 . . ?
C1N C1O H1OB 110.5 . . ?
H1OA C1O H1OB 108.6 . . ?
C1P O5 K1 132(3) . . ?
C1P O5 C1S 97(4) . . ?
C1S O5 K1 105(2) . . ?
O5 C1P H1PA 111.2 . . ?
O5 C1P H1PB 111.2 . . ?
O5 C1P C1Q 102.8(19) . . ?
H1PA C1P H1PB 109.1 . . ?
C1Q C1P H1PA 111.2 . . ?
C1Q C1P H1PB 111.2 . . ?
C1P C1Q H1QA 111.4 . . ?
C1P C1Q H1QB 111.4 . . ?
C1P C1Q C1R 101.7(15) . . ?
H1QA C1Q H1QB 109.3 . . ?
C1R C1Q H1QA 111.4 . . ?
C1R C1Q H1QB 111.4 . . ?
C1Q C1R H1RA 111.6 . . ?
C1Q C1R H1RB 111.6 . . ?
H1RA C1R H1RB 109.4 . . ?
C1S C1R C1Q 101.1(16) . . ?
C1S C1R H1RA 111.6 . . ?
C1S C1R H1RB 111.6 . . ?
K1 C1S H1SA 93.2 . . ?
K1 C1S H1SB 74.2 . . ?
O5 C1S K1 51.1(19) . . ?
O5 C1S C1R 102(2) . . ?
O5 C1S H1SA 111.4 . . ?
O5 C1S H1SB 111.4 . . ?
C1R C1S K1 150(3) . . ?
C1R C1S H1SA 111.4 . . ?
C1R C1S H1SB 111.4 . . ?
H1SA C1S H1SB 109.3 . . ?
C1T O6 C1W 108.4(17) . . ?
O6 C1T H1TA 111.3 . . ?
O6 C1T H1TB 111.3 . . ?
O6 C1T C1U 102.2(16) . . ?
H1TA C1T H1TB 109.2 . . ?
C1U C1T H1TA 111.3 . . ?
C1U C1T H1TB 111.3 . . ?
K1 C1U H1UA 116.5 . . ?
K1 C1U H1UB 26.9 . . ?
C1T C1U K1 87.2(18) . . ?
C1T C1U H1UA 112.9 . . ?
C1T C1U H1UB 112.9 . . ?
C1T C1U C1V 94.2(15) . . ?
H1UA C1U H1UB 110.3 . . ?
C1V C1U K1 125(2) . . ?
C1V C1U H1UA 112.9 . . ?
C1V C1U H1UB 112.9 . . ?
C1U C1V H1VA 112.9 . . ?
C1U C1V H1VB 112.9 . . ?
C1U C1V C1W 94.2(15) . . ?
H1VA C1V H1VB 110.3 . . ?
C1W C1V H1VA 112.9 . . ?
C1W C1V H1VB 112.9 . . ?
O6 C1W C1V 97.6(15) . . ?
O6 C1W H1WA 112.2 . . ?
O6 C1W H1WB 112.2 . . ?
C1V C1W H1WA 112.2 . . ?
C1V C1W H1WB 112.2 . . ?
H1WA C1W H1WB 109.8 . . ?
H21A C21 H21B 120.0 . . ?
C27 C21 H21A 120.0 . . ?
C27 C21 H21B 120.0 . . ?
Si04 C23 H23A 107.7 . . ?
Si04 C23 H23B 107.7 . . ?
H23A C23 H23B 107.1 . . ?
C24 C23 Si04 118(2) . . ?
C24 C23 H23A 107.7 . . ?
C24 C23 H23B 107.7 . . ?
Si04 C26 H26A 106.2 . . ?
Si04 C26 H26B 106.2 . . ?
H26A C26 H26B 106.4 . . ?
C27 C26 Si04 124(2) . . ?
C27 C26 H26A 106.2 . . ?
C27 C26 H26B 106.2 . . ?
H25A C25 H25B 120.0 . . ?
C24 C25 H25A 120.0 . . ?
C24 C25 H25B 120.0 . . ?
C21 C27 H27 121.9 . . ?
C26 C27 C21 116(2) . . ?
C26 C27 H27 121.9 . . ?
C23 C24 C25 125(4) . . ?
C23 C24 H24 117.5 . . ?
C25 C24 H24 117.5 . . ?
C1X O9 K1 100.3(15) . . ?
C1X O9 C2A 93.9(18) . . ?
C2A O9 K1 139.2(15) . . ?
K1 C1X H1XA 71.6 . . ?
K1 C1X H1XB 163.6 . . ?
O9 C1X K1 54.0(12) . . ?
O9 C1X H1XA 112.7 . . ?
O9 C1X H1XB 112.7 . . ?
O9 C1X C1Y 95.1(16) . . ?
H1XA C1X H1XB 110.2 . . ?
C1Y C1X K1 80.2(13) . . ?
C1Y C1X H1XA 112.7 . . ?
C1Y C1X H1XB 112.7 . . ?
K1 C1Y H1YA 42.2 . . ?
K1 C1Y H1YB 143.4 . . ?
C1X C1Y K1 73.7(12) . . ?
C1X C1Y H1YA 111.5 . . ?
C1X C1Y H1YB 111.5 . . ?
C1X C1Y C1Z 101.2(11) . . ?
H1YA C1Y H1YB 109.3 . . ?
C1Z C1Y K1 102.3(16) . . ?
C1Z C1Y H1YA 111.5 . . ?
C1Z C1Y H1YB 111.5 . . ?
C1Y C1Z H1ZA 111.7 . . ?
C1Y C1Z H1ZB 111.7 . . ?
H1ZA C1Z H1ZB 109.5 . . ?
C2A C1Z C1Y 100.4(11) . . ?
C2A C1Z H1ZA 111.7 . . ?
C2A C1Z H1ZB 111.7 . . ?
O9 C2A C1Z 99.2(15) . . ?
O9 C2A H2AA 111.9 . . ?
O9 C2A H2AB 111.9 . . ?
C1Z C2A H2AA 111.9 . . ?
C1Z C2A H2AB 111.9 . . ?
H2AA C2A H2AB 109.6 . . ?
C00B C3AA H3AA 108.1 . . ?
C2AA C3AA C00B 107(2) . . ?
C2AA C3AA H3AA 108.1 . . ?
C7AA C3AA C00B 110(2) . . ?
C7AA C3AA H3AA 108.1 . . ?
C7AA C3AA C2AA 115(2) . . ?
C3AA C2AA H2AC 109.5 . . ?
C3AA C2AA H2AD 109.5 . . ?
C3AA C2AA H2AE 109.5 . . ?
H2AC C2AA H2AD 109.5 . . ?
H2AC C2AA H2AE 109.5 . . ?
H2AD C2AA H2AE 109.5 . . ?
C3AA C7AA H7AA 109.5 . . ?
C3AA C7AA H7AB 109.5 . . ?
C3AA C7AA H7AC 109.5 . . ?
H7AA C7AA H7AB 109.5 . . ?
H7AA C7AA H7AC 109.5 . . ?
H7AB C7AA H7AC 109.5 . . ?
C00K C8AA H8AA 109.5 . . ?
C00K C8AA H8AB 109.5 . . ?
C00K C8AA H8AC 109.5 . . ?
H8AA C8AA H8AB 109.5 . . ?
H8AA C8AA H8AC 109.5 . . ?
H8AB C8AA H8AC 109.5 . . ?
C00K C0BA H0BA 109.5 . . ?
C00K C0BA H0BB 109.5 . . ?
C00K C0BA H0BC 109.5 . . ?
H0BA C0BA H0BB 109.5 . . ?
H0BA C0BA H0BC 109.5 . . ?
H0BB C0BA H0BC 109.5 . . ?
C00E C9AA C00M 119(3) . . ?
C00E C9AA H9AA 105.7 . . ?
C00E C9AA C1BA 115(3) . . ?
C00M C9AA H9AA 105.7 . . ?
C1BA C9AA C00M 105(3) . . ?
C1BA C9AA H9AA 105.7 . . ?
C9AA C1BA H1BC 109.5 . . ?
C9AA C1BA H1BD 109.5 . . ?
C9AA C1BA H1BE 109.5 . . ?
H1BC C1BA H1BD 109.5 . . ?
H1BC C1BA H1BE 109.5 . . ?
H1BD C1BA H1BE 109.5 . . ?
C00L C2BA H2BA 109.5 . . ?
C00L C2BA H2BB 109.5 . . ?
C00L C2BA H2BC 109.5 . . ?
H2BA C2BA H2BB 109.5 . . ?
H2BA C2BA H2BC 109.5 . . ?
H2BB C2BA H2BC 109.5 . . ?
Si03 C7 H7A 106.3 . . ?
Si03 C7 H7B 106.3 . . ?
C00N C7 Si03 124.3(16) . . ?
C00N C7 H7A 106.3 . . ?
C00N C7 H7B 106.3 . . ?
H7A C7 H7B 106.4 . . ?

loop_
_geom_bond_atom_site_label_1
_geom_bond_atom_site_label_2
_geom_bond_distance
_geom_bond_site_symmetry_2
_geom_bond_publ_flag
Cr01 N005 2.009(4) . ?
Cr01 N006 2.024(4) . ?
Cr01 C00V 2.048(6) . ?
Si03 N005 1.695(4) . ?
Si03 C00U 1.904(9) . ?
Si03 C010 1.850(10) . ?
Si03 C01A 1.879(11) . ?
Si03 C7 2.02(2) . ?
Si04 N006 1.697(5) . ?
Si04 C00X 1.842(9) . ?
Si04 C6AA 1.862(13) . ?
Si04 C23 1.74(3) . ?
Si04 C26 2.06(3) . ?
N005 C009 1.391(7) . ?
N006 C008 1.416(7) . ?
C007 C008 1.388(8) . ?
C007 C00A 1.528(8) . ?
C007 C00F 1.396(9) . ?
C008 C00E 1.421(8) . ?
C009 C00B 1.409(9) . ?
C009 C00H 1.428(8) . ?
C00A H00A 1.0000 . ?
C00A C00Q 1.526(9) . ?
C00A C00R 1.545(9) . ?
C00B C00J 1.384(8) . ?
C00B C4AA 1.46(3) . ?
C00B C3AA 1.63(3) . ?
C00C H00C 0.9500 . ?
C00C C00F 1.396(10) . ?
C00C C00I 1.366(10) . ?
C00D H00D 0.9500 . ?
C00D C00G 1.354(10) . ?
C00D C00J 1.387(9) . ?
C00E C00I 1.361(10) . ?
C00E C00L 1.606(12) . ?
C00E C9AA 1.29(5) . ?
C00F H00F 0.9500 . ?
C00G H00G 0.9500 . ?
C00G C00H 1.398(9) . ?
C00H C00K 1.506(10) . ?
C00I H00I 0.84(6) . ?
C00J H00J 0.9500 . ?
C00K H00B 1.0000 . ?
C00K H00K 1.0000 . ?
C00K C00Y 1.497(14) . ?
C00K C00Z 1.607(16) . ?
C00K C8AA 1.43(5) . ?
C00K C0BA 1.78(5) . ?
C00L C019 1.543(13) . ?
C00L C2BA 1.510(14) . ?
C00M H00E 0.9800 . ?
C00M H00H 0.9800 . ?
C00M H00L 0.9800 . ?
C00M C9AA 1.65(5) . ?
C00N C00N 1.579(12) 7_556 ?
C00N C00U 1.440(10) . ?
C00N C00V 1.574(10) . ?
C00N C7 1.132(18) . ?
C00Q H00M 0.9800 . ?
C00Q H00N 0.9800 . ?
C00Q H00O 0.9800 . ?
C00R H00P 0.9800 . ?
C00R H00Q 0.9800 . ?
C00R H00R 0.9800 . ?
C00U H00S 0.9900 . ?
C00U H00T 0.9900 . ?
C00V H00U 0.9900 . ?
C00V H00V 0.9900 . ?
C00X H00W 0.9800 . ?
C00X H00X 0.9800 . ?
C00X H00Y 0.9800 . ?
C00Y H00Z 0.9800 . ?
C00Y H 0.9800 . ?
C00Y HA 0.9800 . ?
C00Z H00 0.9800 . ?
C00Z HB 0.9800 . ?
C00Z HC 0.9800 . ?
C010 H01A 0.9800 . ?
C010 H01B 0.9800 . ?
C010 H01C 0.9800 . ?
C019 H01D 0.9800 . ?
C019 H01E 0.9800 . ?
C019 H01F 0.9800 . ?
C01A H01G 0.9800 . ?
C01A H01H 0.9800 . ?
C01A H01I 0.9800 . ?
C4AA H4AA 1.0000 . ?
C4AA C2 1.53(3) . ?
C4AA C5AA 1.60(4) . ?
C2 H2A 0.9800 . ?
C2 H2B 0.9800 . ?
C2 H2C 0.9800 . ?
C5AA H5AA 0.9800 . ?
C5AA H5AB 0.9800 . ?
C5AA H5AC 0.9800 . ?
C6AA H6AA 0.9800 . ?
C6AA H6AB 0.9800 . ?
C6AA H6AC 0.9800 . ?
K1 O8 2.820(17) . ?
K1 O10 2.727(14) . ?
K1 O12 2.700(12) . ?
K1 O13 2.779(18) . ?
K1 O2 2.604(12) . ?
K1 O11 2.754(12) . ?
K1 O16 2.797(10) . ?
K1 O17 2.756(15) . ?
K1 O1 2.57(2) . ?
K1 O4 2.64(2) . ?
K1 O5 2.77(3) . ?
K1 O9 2.65(2) . ?
O3 C8 1.426(11) . ?
O3 C19 1.422(11) . ?
O7 C9 1.424(12) . ?
O7 C10 1.435(12) . ?
O8 C11 1.423(12) . ?
O8 C12 1.414(12) . ?
O10 C13 1.421(11) . ?
O10 C14 1.403(11) . ?
O12 C15 1.422(11) . ?
O12 C16 1.402(12) . ?
O13 C17 1.433(12) . ?
O13 C18 1.415(12) . ?
C8 H8A 0.9900 . ?
C8 H8B 0.9900 . ?
C8 C9 1.467(12) . ?
C9 H9A 0.9900 . ?
C9 H9B 0.9900 . ?
C10 H10A 0.9900 . ?
C10 H10B 0.9900 . ?
C10 C11 1.483(13) . ?
C11 H11A 0.9900 . ?
C11 H11B 0.9900 . ?
C12 H12A 0.9900 . ?
C12 H12B 0.9900 . ?
C12 C13 1.481(13) . ?
C13 H13A 0.9900 . ?
C13 H13B 0.9900 . ?
C14 H14A 0.9900 . ?
C14 H14B 0.9900 . ?
C14 C15 1.477(12) . ?
C15 H15A 0.9900 . ?
C15 H15B 0.9900 . ?
C16 H16A 0.9900 . ?
C16 H16B 0.9900 . ?
C16 C17 1.471(13) . ?
C17 H17A 0.9900 . ?
C17 H17B 0.9900 . ?
C18 H18A 0.9900 . ?
C18 H18B 0.9900 . ?
C18 C19 1.471(12) . ?
C19 H19A 0.9900 . ?
C19 H19B 0.9900 . ?
O2 C1 1.425(11) . ?
O2 C1G 1.423(11) . ?
O11 C3 1.414(11) . ?
O11 C4 1.428(12) . ?
O14 C5 1.431(12) . ?
O14 C6 1.420(12) . ?
O15 C1A 1.422(12) . ?
O15 C1B 1.428(11) . ?
O16 C1C 1.419(11) . ?
O16 C1D 1.429(11) . ?
O17 C1E 1.436(12) . ?
O17 C1F 1.430(12) . ?
C1 H1A 0.9900 . ?
C1 H1B 0.9900 . ?
C1 C3 1.484(12) . ?
C3 H3A 0.9900 . ?
C3 H3B 0.9900 . ?
C4 H4A 0.9900 . ?
C4 H4B 0.9900 . ?
C4 C5 1.505(13) . ?
C5 H5A 0.9900 . ?
C5 H5B 0.9900 . ?
C6 H6A 0.9900 . ?
C6 H6B 0.9900 . ?
C6 C1A 1.493(13) . ?
C1A H1AA 0.9900 . ?
C1A H1AB 0.9900 . ?
C1B H1BA 0.9900 . ?
C1B H1BB 0.9900 . ?
C1B C1C 1.491(12) . ?
C1C H1CA 0.9900 . ?
C1C H1CB 0.9900 . ?
C1D H1DA 0.9900 . ?
C1D H1DB 0.9900 . ?
C1D C1E 1.487(13) . ?
C1E H1EA 0.9900 . ?
C1E H1EB 0.9900 . ?
C1F H1FA 0.9900 . ?
C1F H1FB 0.9900 . ?
C1F C1G 1.482(12) . ?
C1G H1GA 0.9900 . ?
C1G H1GB 0.9900 . ?
O1 C1H 1.426(15) . ?
O1 C1K 1.426(15) . ?
C1H H1HA 0.9900 . ?
C1H H1HB 0.9900 . ?
C1H C1I 1.531(14) . ?
C1I H1IA 0.9900 . ?
C1I H1IB 0.9900 . ?
C1I C1J 1.523(14) . ?
C1J H1JA 0.9900 . ?
C1J H1JB 0.9900 . ?
C1J C1K 1.507(13) . ?
C1K H1KA 0.9900 . ?
C1K H1KB 0.9900 . ?
O4 C1L 1.420(15) . ?
O4 C1O 1.425(15) . ?
C1L H1LA 0.9900 . ?
C1L H1LB 0.9900 . ?
C1L C1M 1.531(14) . ?
C1M H1MA 0.9900 . ?
C1M H1MB 0.9900 . ?
C1M C1N 1.524(14) . ?
C1N H1NA 0.9900 . ?
C1N H1NB 0.9900 . ?
C1N C1O 1.519(14) . ?
C1O H1OA 0.9900 . ?
C1O H1OB 0.9900 . ?
O5 C1P 1.437(16) . ?
O5 C1S 1.439(17) . ?
C1P H1PA 0.9900 . ?
C1P H1PB 0.9900 . ?
C1P C1Q 1.542(14) . ?
C1Q H1QA 0.9900 . ?
C1Q H1QB 0.9900 . ?
C1Q C1R 1.545(14) . ?
C1R H1RA 0.9900 . ?
C1R H1RB 0.9900 . ?
C1R C1S 1.536(15) . ?
C1S H1SA 0.9900 . ?
C1S H1SB 0.9900 . ?
O6 C1T 1.455(15) . ?
O6 C1W 1.464(15) . ?
C1T H1TA 0.9900 . ?
C1T H1TB 0.9900 . ?
C1T C1U 1.536(14) . ?
C1U H1UA 0.9900 . ?
C1U H1UB 0.9900 . ?
C1U C1V 1.540(14) . ?
C1V H1VA 0.9900 . ?
C1V H1VB 0.9900 . ?
C1V C1W 1.544(14) . ?
C1W H1WA 0.9900 . ?
C1W H1WB 0.9900 . ?
C21 H21A 0.9500 . ?
C21 H21B 0.9500 . ?
C21 C27 2.25(5) . ?
C23 H23A 0.9900 . ?
C23 H23B 0.9900 . ?
C23 C24 1.51(4) . ?
C26 H26A 0.9900 . ?
C26 H26B 0.9900 . ?
C26 C27 1.59(4) . ?
C25 H25A 0.9500 . ?
C25 H25B 0.9500 . ?
C25 C24 1.67(6) . ?
C27 H27 0.9500 . ?
C24 H24 0.9500 . ?
O9 C1X 1.424(15) . ?
O9 C2A 1.436(15) . ?
C1X H1XA 0.9900 . ?
C1X H1XB 0.9900 . ?
C1X C1Y 1.484(13) . ?
C1Y H1YA 0.9900 . ?
C1Y H1YB 0.9900 . ?
C1Y C1Z 1.514(13) . ?
C1Z H1ZA 0.9900 . ?
C1Z H1ZB 0.9900 . ?
C1Z C2A 1.500(14) . ?
C2A H2AA 0.9900 . ?
C2A H2AB 0.9900 . ?
C3AA H3AA 1.0000 . ?
C3AA C2AA 1.59(5) . ?
C3AA C7AA 1.44(4) . ?
C2AA H2AC 0.9800 . ?
C2AA H2AD 0.9800 . ?
C2AA H2AE 0.9800 . ?
C7AA H7AA 0.9800 . ?
C7AA H7AB 0.9800 . ?
C7AA H7AC 0.9800 . ?
C8AA H8AA 0.9800 . ?
C8AA H8AB 0.9800 . ?
C8AA H8AC 0.9800 . ?
C0BA H0BA 0.9800 . ?
C0BA H0BB 0.9800 . ?
C0BA H0BC 0.9800 . ?
C9AA H9AA 1.0000 . ?
C9AA C1BA 1.53(5) . ?
C1BA H1BC 0.9800 . ?
C1BA H1BD 0.9800 . ?
C1BA H1BE 0.9800 . ?
C2BA H2BA 0.9800 . ?
C2BA H2BB 0.9800 . ?
C2BA H2BC 0.9800 . ?
C7 H7A 0.9900 . ?
C7 H7B 0.9900 . ?

loop_
_geom_torsion_atom_site_label_1
_geom_torsion_atom_site_label_2
_geom_torsion_atom_site_label_3
_geom_torsion_atom_site_label_4
_geom_torsion
_geom_torsion_site_symmetry_1
_geom_torsion_site_symmetry_2
_geom_torsion_site_symmetry_3
_geom_torsion_site_symmetry_4
_geom_torsion_publ_flag
Cr01 N005 C009 C00B 82.4(6) . . . . ?
Cr01 N005 C009 C00H -95.4(5) . . . . ?
Cr01 N006 C008 C007 -84.7(6) . . . . ?
Cr01 N006 C008 C00E 91.6(5) . . . . ?
Si03 N005 C009 C00B -90.2(6) . . . . ?
Si03 N005 C009 C00H 92.0(7) . . . . ?
Si04 N006 C008 C007 87.9(6) . . . . ?
Si04 N006 C008 C00E -95.7(5) . . . . ?
Si04 C23 C24 C25 -88(4) . . . . ?
Si04 C26 C27 C21 -169(3) . . . . ?
N005 C009 C00B C00J -178.5(6) . . . . ?
N005 C009 C00B C4AA -10.2(14) . . . . ?
N005 C009 C00B C3AA 6.9(18) . . . . ?
N005 C009 C00H C00G 179.1(5) . . . . ?
N005 C009 C00H C00K -0.9(9) . . . . ?
N006 Si04 C23 C24 174(3) . . . . ?
N006 C008 C00E C00I -179.0(5) . . . . ?
N006 C008 C00E C00L 2.6(8) . . . . ?
N006 C008 C00E C9AA -26(2) . . . . ?
C007 C008 C00E C00I -2.5(8) . . . . ?
C007 C008 C00E C00L 179.1(6) . . . . ?
C007 C008 C00E C9AA 150(2) . . . . ?
C008 C007 C00A C00Q -128.4(6) . . . . ?
C008 C007 C00A C00R 108.8(7) . . . . ?
C008 C007 C00F C00C -1.8(8) . . . . ?
C008 C00E C00I C00C 0.1(9) . . . . ?
C008 C00E C00L C019 120.0(8) . . . . ?
C008 C00E C00L C2BA -119.5(7) . . . . ?
C008 C00E C9AA C00M -87(4) . . . . ?
C008 C00E C9AA C1BA 148(2) . . . . ?
C009 C00B C00J C00D -0.2(11) . . . . ?
C009 C00B C4AA C2 -95.5(16) . . . . ?
C009 C00B C4AA C5AA 144.5(14) . . . . ?
C009 C00B C3AA C2AA -107.0(19) . . . . ?
C009 C00B C3AA C7AA 127(2) . . . . ?
C009 C00H C00K C00Y 128.7(8) . . . . ?
C009 C00H C00K C00Z -105.0(8) . . . . ?
C009 C00H C00K C8AA -133(2) . . . . ?
C009 C00H C00K C0BA 108.3(16) . . . . ?
C00A C007 C008 N006 3.7(8) . . . . ?
C00A C007 C008 C00E -172.7(5) . . . . ?
C00A C007 C00F C00C 174.2(5) . . . . ?
C00B C009 C00H C00G 1.2(9) . . . . ?
C00B C009 C00H C00K -178.8(6) . . . . ?
C00D C00G C00H C009 -1.2(10) . . . . ?
C00D C00G C00H C00K 178.9(7) . . . . ?
C00F C007 C008 N006 179.6(5) . . . . ?
C00F C007 C008 C00E 3.3(8) . . . . ?
C00F C007 C00A C00Q 55.6(8) . . . . ?
C00F C007 C00A C00R -67.1(7) . . . . ?
C00F C00C C00I C00E 1.4(10) . . . . ?
C00G C00D C00J C00B 0.3(11) . . . . ?
C00G C00H C00K C00Y -51.3(10) . . . . ?
C00G C00H C00K C00Z 74.9(9) . . . . ?
C00G C00H C00K C8AA 47(2) . . . . ?
C00G C00H C00K C0BA -71.8(16) . . . . ?
C00H C009 C00B C00J -0.6(9) . . . . ?
C00H C009 C00B C4AA 167.7(13) . . . . ?
C00H C009 C00B C3AA -175.2(17) . . . . ?
C00I C00C C00F C007 -0.6(9) . . . . ?
C00I C00E C00L C019 -58.5(11) . . . . ?
C00I C00E C00L C2BA 62.0(9) . . . . ?
C00I C00E C9AA C00M 69(3) . . . . ?
C00I C00E C9AA C1BA -56(3) . . . . ?
C00J C00B C4AA C2 73.0(18) . . . . ?
C00J C00B C4AA C5AA -47.0(19) . . . . ?
C00J C00B C3AA C2AA 78(2) . . . . ?
C00J C00B C3AA C7AA -48(3) . . . . ?
C00J C00D C00G C00H 0.4(11) . . . . ?
C00L C00E C00I C00C 178.5(7) . . . . ?
C00N C00N C00U Si03 166.2(8) 7_556 . . . ?
C00N C00N C00V Cr01 -173.4(9) 7_556 . . . ?
C00N C00N C7 Si03 -129.3(16) 7_556 . . . ?
C00U Si03 N005 Cr01 -39.7(4) . . . . ?
C00U Si03 N005 C009 132.8(5) . . . . ?
C00U C00N C00V Cr01 63.4(11) . . . . ?
C00V C00N C00U Si03 -70.7(9) . . . . ?
C00V C00N C7 Si03 67.2(18) . . . . ?
C00X Si04 N006 Cr01 -20.6(5) . . . . ?
C00X Si04 N006 C008 166.3(5) . . . . ?
C00X Si04 C23 C24 39(5) . . . . ?
C010 Si03 N005 Cr01 88.5(5) . . . . ?
C010 Si03 N005 C009 -99.0(6) . . . . ?
C01A Si03 N005 Cr01 -149.7(6) . . . . ?
C01A Si03 N005 C009 22.8(8) . . . . ?
C4AA C00B C00J C00D -168.5(13) . . . . ?
C6AA Si04 N006 Cr01 101.2(6) . . . . ?
C6AA Si04 N006 C008 -71.9(7) . . . . ?
C6AA Si04 C23 C24 -71(4) . . . . ?
K1 O3 C8 C9 60.9(19) . . . . ?
K1 O3 C19 C18 -51(2) . . . . ?
K1 O7 C9 C8 47(2) . . . . ?
K1 O7 C10 C11 -56(2) . . . . ?
K1 O8 C11 C10 -54(2) . . . . ?
K1 O8 C12 C13 53(2) . . . . ?
K1 O10 C13 C12 50.9(17) . . . . ?
K1 O10 C14 C15 -41.8(17) . . . . ?
K1 O12 C15 C14 -45(2) . . . . ?
K1 O12 C16 C17 47(2) . . . . ?
K1 O13 C17 C16 39(2) . . . . ?
K1 O13 C18 C19 -48(2) . . . . ?
K1 C14 C15 O12 30.9(15) . . . . ?
K1 C16 C17 O13 -27.6(17) . . . . ?
K1 O2 C1 C3 41(2) . . . . ?
K1 O2 C1G C1F -43.2(17) . . . . ?
K1 O11 C3 C1 47(2) . . . . ?
K1 O11 C4 C5 -65(2) . . . . ?
K1 O14 C5 C4 -50(2) . . . . ?
K1 O14 C6 C1A 54(2) . . . . ?
K1 O15 C1A C6 56(2) . . . . ?
K1 O15 C1B C1C -52.6(16) . . . . ?
K1 O16 C1C C1B -55.6(15) . . . . ?
K1 O16 C1D C1E 44.4(17) . . . . ?
K1 O17 C1E C1D 64.8(16) . . . . ?
K1 O17 C1F C1G -56.9(19) . . . . ?
K1 C1F C1G O2 29.2(12) . . . . ?
K1 O1 C1H C1I -161(2) . . . . ?
K1 O1 C1K C1J 178(2) . . . . ?
K1 O4 C1L C1M 123(2) . . . . ?
K1 O4 C1O C1N -148(3) . . . . ?
K1 O5 C1P C1Q -173(4) . . . . ?
K1 O5 C1S C1R -165(4) . . . . ?
K1 C1U C1V C1W -28(2) . . . . ?
K1 O9 C1X C1Y 73.9(12) . . . . ?
K1 O9 C2A C1Z -49(3) . . . . ?
K1 C1X C1Y C1Z 99.6(18) . . . . ?
K1 C1Y C1Z C2A 65(2) . . . . ?
O3 C8 C9 O7 -70(2) . . . . ?
O7 C10 C11 O8 70(2) . . . . ?
O8 C12 C13 O10 -71(2) . . . . ?
O10 C14 C15 K1 29.3(13) . . . . ?
O10 C14 C15 O12 60(2) . . . . ?
O12 C16 C17 O13 -59(3) . . . . ?
O13 C18 C19 O3 69(3) . . . . ?
C8 O3 C19 C18 -178.4(19) . . . . ?
C9 O7 C10 C11 172.4(18) . . . . ?
C10 O7 C9 C8 178.5(18) . . . . ?
C11 O8 C12 C13 -172.8(19) . . . . ?
C12 O8 C11 C10 176(2) . . . . ?
C13 O10 C14 K1 -131.8(17) . . . . ?
C13 O10 C14 C15 -173.5(16) . . . . ?
C14 O10 C13 C12 -178.2(15) . . . . ?
C15 O12 C16 K1 134(2) . . . . ?
C15 O12 C16 C17 -179.8(18) . . . . ?
C16 O12 C15 K1 -134.3(18) . . . . ?
C16 O12 C15 C14 -179.2(17) . . . . ?
C17 O13 C18 C19 177.9(17) . . . . ?
C18 O13 C17 C16 173(2) . . . . ?
C19 O3 C8 C9 -174.0(18) . . . . ?
O2 C1 C3 O11 -57(2) . . . . ?
O11 C4 C5 O14 75(2) . . . . ?
O14 C6 C1A O15 -72(2) . . . . ?
O15 C1B C1C O16 69.5(17) . . . . ?
O16 C1D C1E K1 -31.8(13) . . . . ?
O16 C1D C1E O17 -76(2) . . . . ?
O17 C1F C1G K1 41.7(16) . . . . ?
O17 C1F C1G O2 71(2) . . . . ?
C1 O2 C1G K1 -142.4(18) . . . . ?
C1 O2 C1G C1F 174.4(15) . . . . ?
C3 O11 C4 C5 168.9(18) . . . . ?
C4 O11 C3 C1 172.5(19) . . . . ?
C5 O14 C6 C1A -174.5(19) . . . . ?
C6 O14 C5 C4 179(2) . . . . ?
C1A O15 C1B C1C 174.3(17) . . . . ?
C1B O15 C1A C6 -171.6(17) . . . . ?
C1C O16 C1D C1E 179.6(14) . . . . ?
C1D O16 C1C C1B 171.9(14) . . . . ?
C1E O17 C1F K1 -115.0(15) . . . . ?
C1E O17 C1F C1G -171.9(18) . . . . ?
C1F O17 C1E K1 113.6(16) . . . . ?
C1F O17 C1E C1D 178.4(17) . . . . ?
C1G O2 C1 C3 -179.7(16) . . . . ?
O1 C1H C1I C1J -43(3) . . . . ?
C1H O1 C1K K1 163(3) . . . . ?
C1H O1 C1K C1J -18(4) . . . . ?
C1H C1I C1J C1K 32(4) . . . . ?
C1I C1J C1K K1 -8(6) . . . . ?
C1I C1J C1K O1 -10(4) . . . . ?
C1K O1 C1H C1I 39(3) . . . . ?
O4 C1L C1M C1N 24(3) . . . . ?
C1L O4 C1O K1 136(3) . . . . ?
C1L O4 C1O C1N -12(5) . . . . ?
C1L C1M C1N C1O -30(4) . . . . ?
C1M C1N C1O K1 -12(5) . . . . ?
C1M C1N C1O O4 27(4) . . . . ?
C1O O4 C1L C1M -7(4) . . . . ?
O5 C1P C1Q C1R 31(5) . . . . ?
C1P O5 C1S K1 -137(4) . . . . ?
C1P O5 C1S C1R 58(5) . . . . ?
C1P C1Q C1R C1S 4(5) . . . . ?
C1Q C1R C1S K1 -61(8) . . . . ?
C1Q C1R C1S O5 -38(5) . . . . ?
C1S O5 C1P C1Q -55(5) . . . . ?
O6 C1T C1U K1 80.3(19) . . . . ?
O6 C1T C1U C1V -45(3) . . . . ?
C1T O6 C1W C1V 29(3) . . . . ?
C1T C1U C1V C1W 62(2) . . . . ?
C1U C1V C1W O6 -56(2) . . . . ?
C1W O6 C1T C1U 10(3) . . . . ?
C23 Si04 N006 Cr01 -160(2) . . . . ?
C23 Si04 N006 C008 27(2) . . . . ?
C26 Si04 N006 Cr01 -124.3(15) . . . . ?
C26 Si04 N006 C008 62.6(16) . . . . ?
O9 C1X C1Y K1 -52.1(12) . . . . ?
O9 C1X C1Y C1Z 48(2) . . . . ?
C1X O9 C2A C1Z 62(2) . . . . ?
C1X C1Y C1Z C2A -10(2) . . . . ?
C1Y C1Z C2A O9 -30(3) . . . . ?
C2A O9 C1X K1 -141.6(16) . . . . ?
C2A O9 C1X C1Y -67.7(17) . . . . ?
C3AA C00B C00J C00D 174.6(17) . . . . ?
C9AA C00E C00I C00C -158.4(19) . . . . ?
C7 Si03 N005 Cr01 3.1(7) . . . . ?
C7 Si03 N005 C009 175.5(7) . . . . ?
C7 C00N C00V Cr01 -5.4(17) . . . . ?
